data_1564616
loop_
_publ_author_name
'Sun, Qingqing'
'Escobar, Luis'
'de Jong, Jorn'
'Ballester, Pablo'

_publ_section_title
;
 Self-Assembly of a Water-Soluble Endohedrally Functionalized Coordination
 Cage Including Polar Guests
;
_journal_name_full 'Chemical Science'
_journal_paper_doi 10.1039/D1SC03751J
_journal_year 2021
_chemical_absolute_configuration ad
_chemical_formula_sum 'C119.88 H105.88 Cl4.25 N9.88 O4'
_chemical_formula_weight 1899.43
_space_group_crystal_system monoclinic
_space_group_IT_number 9
_space_group_name_Hall 'C -2yc'
_space_group_name_H-M_alt 'C 1 c 1'
_atom_sites_solution_hydrogens geom
_audit_creation_method SHELXL-2018/3
_audit_update_record
;
2021-07-02 deposited with the CCDC.	2021-09-13 downloaded from the CCDC.
;
_cell_angle_alpha 90
_cell_angle_beta 93.3950(10)
_cell_angle_gamma 90
_cell_formula_units_Z 4
_cell_length_a 12.2466(2)
_cell_length_b 57.6646(7)
_cell_length_c 14.1610(2)
_cell_measurement_reflns_used 36047
_cell_measurement_temperature 100(2)
_cell_measurement_theta_max 27.6750
_cell_measurement_theta_min 2.1560
_cell_volume 9982.9(2)
_computing_cell_refinement 'CrysAlisPro 1.171.40.84a (Rigaku OD, 2020)'
_computing_data_collection 'CrysAlisPro 1.171.40.84a (Rigaku OD, 2020)'
_computing_data_reduction 'CrysAlisPro 1.171.40.84a (Rigaku OD, 2020)'
_computing_molecular_graphics 'shelXle (H\"ubschle, Sheldrick and Dittirch, 2011)'
_computing_publication_material 'SHELXL-2018/3 (Sheldrick, 2018)'
_computing_structure_refinement 'SHELXL-2018/3 (Sheldrick, 2018)'
_computing_structure_solution Sir2019
_diffrn_ambient_temperature 100(2)
_diffrn_detector_area_resol_mean 5.8140
_diffrn_detector_type 'PILATUS 200K'
_diffrn_measured_fraction_theta_full 0.999
_diffrn_measured_fraction_theta_max 0.948
_diffrn_measurement_device_type '1/4chi goniometer'
_diffrn_measurement_method
;
 Fullsphere data collection, phi and omega scans
;
_diffrn_radiation_monochromator 'Confocal Max Flux optic'
_diffrn_radiation_type MoK\a
_diffrn_radiation_wavelength 0.71075
_diffrn_reflns_av_R_equivalents 0.0409
_diffrn_reflns_av_unetI/netI 0.0492
_diffrn_reflns_Laue_measured_fraction_full 0.999
_diffrn_reflns_Laue_measured_fraction_max 0.948
_diffrn_reflns_limit_h_max 16
_diffrn_reflns_limit_h_min -16
_diffrn_reflns_limit_k_max 78
_diffrn_reflns_limit_k_min -78
_diffrn_reflns_limit_l_max 19
_diffrn_reflns_limit_l_min -19
_diffrn_reflns_number 112024
_diffrn_reflns_point_group_measured_fraction_full 0.999
_diffrn_reflns_point_group_measured_fraction_max 0.916
_diffrn_reflns_theta_full 25.242
_diffrn_reflns_theta_max 29.262
_diffrn_reflns_theta_min 2.018
_diffrn_source 'Microfocus rotating anode X-ray tube'
_diffrn_source_current 24
_diffrn_source_power 50
_diffrn_source_size '0.2 mm x 0.2 mm fine focus'
_diffrn_source_type 'Rigaku MicroMax-007HF'
_exptl_absorpt_coefficient_mu 0.186
_exptl_absorpt_correction_T_max 1.00000
_exptl_absorpt_correction_T_min 0.60491
_exptl_absorpt_correction_type multi-scan
_exptl_absorpt_process_details
;
 CrysAlisPro 1.171.40.35a (Rigaku Oxford Diffraction, 2018)
 Empirical absorption correction using spherical harmonics,
 implemented in SCALE3 ABSPACK scaling algorithm.
;
_exptl_crystal_density_diffrn 1.264
_exptl_crystal_description Block
_exptl_crystal_F_000 3994
_exptl_crystal_size_max 0.200
_exptl_crystal_size_mid 0.100
_exptl_crystal_size_min 0.050
_refine_diff_density_max 0.578
_refine_diff_density_min -0.548
_refine_diff_density_rms 0.048
_refine_ls_abs_structure_details
;
 Refined as an inversion twin.
;
_refine_ls_abs_structure_Flack 0.19(6)
_refine_ls_extinction_method none
_refine_ls_goodness_of_fit_ref 1.009
_refine_ls_hydrogen_treatment constr
_refine_ls_matrix_type full
_refine_ls_number_parameters 1750
_refine_ls_number_reflns 24921
_refine_ls_number_restraints 873
_refine_ls_restrained_S_all 1.038
_refine_ls_R_factor_all 0.0885
_refine_ls_R_factor_gt 0.0583
_refine_ls_shift/su_max 0.003
_refine_ls_shift/su_mean 0.000
_refine_ls_structure_factor_coef Fsqd
_refine_ls_weighting_details 'w=1/[\s^2^(Fo^2^)+(0.0779P)^2^+6.0577P] where P=(Fo^2^+2Fc^2^)/3'
_refine_ls_weighting_scheme calc
_refine_ls_wR_factor_gt 0.1335
_refine_ls_wR_factor_ref 0.1465
_reflns_Friedel_coverage 0.929
_reflns_Friedel_fraction_full 0.998
_reflns_Friedel_fraction_max 0.883
_reflns_number_gt 18640
_reflns_number_total 24921
_reflns_threshold_expression 'I > 2\s(I)'
_cod_data_source_file d1sc03751j3.cif
_cod_data_source_block jj-tpc4p
_cod_original_sg_symbol_H-M 'C c'
_cod_database_code 1564616
_shelx_shelxl_version_number 2018/3
_shelx_space_group_comment
;
The symmetry employed for this shelxl refinement is uniquely defined
by the following loop, which should always be used as a source of
symmetry information in preference to the above space-group names.
They are only intended as comments.
;
_shelx_estimated_absorpt_t_min 0.964
_shelx_estimated_absorpt_t_max 0.991

loop_
_space_group_symop_operation_xyz
'x, y, z'
'x, -y, z+1/2'
'x+1/2, y+1/2, z'
'x+1/2, -y+1/2, z+1/2'

loop_
_atom_site_label
_atom_site_type_symbol
_atom_site_fract_x
_atom_site_fract_y
_atom_site_fract_z
_atom_site_U_iso_or_equiv
_atom_site_adp_type
_atom_site_occupancy
_atom_site_site_symmetry_order
_atom_site_calc_flag
_atom_site_refinement_flags_posn
_atom_site_refinement_flags_adp
_atom_site_refinement_flags_occupancy
_atom_site_disorder_assembly
_atom_site_disorder_group
C1 C 0.4894(3) 0.55493(6) 0.2780(2) 0.0276(7) Uani 1 1 d . . . . .
O1 O 0.5304(2) 0.78446(4) 0.31046(19) 0.0338(6) Uani 1 1 d . . . . .
N1 N 0.5684(2) 0.56192(5) 0.34404(19) 0.0265(6) Uani 1 1 d . . . . .
H1 H 0.564753 0.574498 0.378869 0.032 Uiso 1 1 calc R U . . .
Cl1 Cl 0.28898(10) 0.60139(2) -0.07968(7) 0.0465(3) Uani 1 1 d . . . . .
C2 C 0.5225(3) 0.53437(6) 0.2416(3) 0.0301(8) Uani 1 1 d . . . . .
H2 H 0.483111 0.525217 0.195372 0.036 Uiso 1 1 calc R U . . .
O2 O 0.2756(2) 0.78379(5) 0.5375(2) 0.0436(7) Uani 1 1 d . . . . .
N2 N 0.3097(2) 0.56965(5) 0.42082(19) 0.0237(6) Uani 1 1 d . . . . .
H2A H 0.357335 0.580029 0.442942 0.028 Uiso 1 1 calc R U . . .
Cl4 Cl 1.07476(16) 0.50917(2) 0.09244(12) 0.0899(6) Uani 1 1 d . . . . .
N3 N 0.4099(2) 0.56404(6) 0.6443(2) 0.0303(7) Uani 1 1 d . . . . .
H3N H 0.433355 0.576031 0.612825 0.036 Uiso 1 1 calc R U . . .
C3 C 0.6266(3) 0.52920(6) 0.2857(3) 0.0336(8) Uani 1 1 d . . . . .
H3 H 0.669531 0.515931 0.273630 0.040 Uiso 1 1 calc R U . . .
N4 N 0.6616(3) 0.55481(6) 0.5661(2) 0.0356(8) Uani 1 1 d . . . . .
H4 H 0.621824 0.566678 0.545377 0.043 Uiso 1 1 calc R U . . .
C4 C 0.6548(3) 0.54649(6) 0.3486(3) 0.0293(8) Uani 1 1 d . . . . .
C5 C 0.3840(3) 0.56884(6) 0.2586(2) 0.0252(7) Uani 1 1 d . . . . .
C6 C 0.4074(3) 0.59503(6) 0.2618(2) 0.0237(7) Uani 1 1 d . . . . .
C7 C 0.5015(3) 0.60382(6) 0.2248(2) 0.0287(8) Uani 1 1 d . . . . .
H7 H 0.550883 0.593407 0.197520 0.034 Uiso 1 1 calc R U . . .
C8 C 0.5255(3) 0.62736(7) 0.2264(3) 0.0315(8) Uani 1 1 d . . . . .
H8 H 0.590915 0.632857 0.201246 0.038 Uiso 1 1 calc R U . . .
C9 C 0.4529(3) 0.64296(6) 0.2652(2) 0.0303(8) Uani 1 1 d . . . . .
C10 C 0.3568(3) 0.63444(6) 0.2994(3) 0.0301(8) Uani 1 1 d . . . . .
H10 H 0.306146 0.644890 0.324769 0.036 Uiso 1 1 calc R U . . .
C11 C 0.3338(3) 0.61101(6) 0.2971(2) 0.0261(7) Uani 1 1 d . . . . .
H11 H 0.266850 0.605622 0.319745 0.031 Uiso 1 1 calc R U . . .
C12 C 0.4768(3) 0.66742(7) 0.2717(3) 0.0340(8) Uani 1 1 d . . . . .
C13 C 0.4922(3) 0.68789(7) 0.2802(3) 0.0334(8) Uani 1 1 d . . . . .
C14 C 0.5050(3) 0.71273(6) 0.2887(3) 0.0317(8) Uani 1 1 d . . . . .
C17 C 0.5217(3) 0.76103(6) 0.3000(3) 0.0288(8) Uani 1 1 d . . . . .
C15 C 0.4891(6) 0.72294(13) 0.3719(5) 0.0308(16) Uani 0.5 1 d . . P A 1
H15 H 0.471952 0.713839 0.424950 0.037 Uiso 0.5 1 calc R U P A 1
C16 C 0.4977(6) 0.74666(13) 0.3801(5) 0.0283(15) Uani 0.5 1 d . . P A 1
H16 H 0.487802 0.753753 0.439567 0.034 Uiso 0.5 1 calc R U P A 1
C18 C 0.5490(7) 0.74901(13) 0.2189(5) 0.0325(17) Uani 0.5 1 d . . P A 1
H18 H 0.573893 0.757497 0.166806 0.039 Uiso 0.5 1 calc R U P A 1
C19 C 0.5408(6) 0.72510(13) 0.2121(5) 0.0322(16) Uani 0.5 1 d . . P A 1
H19 H 0.559334 0.717298 0.156201 0.039 Uiso 0.5 1 calc R U P A 1
C15' C 0.5828(6) 0.72416(14) 0.3453(6) 0.0341(17) Uani 0.5 1 d . . P A 2
H15' H 0.633460 0.715178 0.383249 0.041 Uiso 0.5 1 calc R U P A 2
C16' C 0.5908(6) 0.74810(13) 0.3498(5) 0.0312(16) Uani 0.5 1 d . . P A 2
H16' H 0.646894 0.755113 0.389337 0.037 Uiso 0.5 1 calc R U P A 2
C18' C 0.4333(6) 0.75199(13) 0.2408(5) 0.0303(16) Uani 0.5 1 d . . P A 2
H18' H 0.383052 0.761725 0.205815 0.036 Uiso 0.5 1 calc R U P A 2
C19' C 0.4259(6) 0.72782(12) 0.2378(5) 0.0285(15) Uani 0.5 1 d . . P A 2
H19' H 0.367070 0.720922 0.201211 0.034 Uiso 0.5 1 calc R U P A 2
C20 C 0.5521(7) 0.79746(11) 0.2357(5) 0.0325(16) Uani 0.5 1 d D U P B 1
H20A H 0.497886 0.794194 0.182726 0.039 Uiso 0.5 1 calc R U P B 1
H20B H 0.625672 0.793610 0.214841 0.039 Uiso 0.5 1 calc R U P B 1
C21 C 0.5477(8) 0.82245(12) 0.2615(5) 0.0299(17) Uani 0.5 1 d D U P B 1
C22 C 0.5943(9) 0.83097(19) 0.3464(7) 0.036(2) Uani 0.5 1 d D U P B 1
H22 H 0.624229 0.820620 0.393247 0.044 Uiso 0.5 1 calc R U P B 1
C23 C 0.5967(16) 0.8545(2) 0.3619(12) 0.038(3) Uani 0.5 1 d D U P B 1
H23 H 0.636037 0.860768 0.415717 0.045 Uiso 0.5 1 calc R U P B 1
C24 C 0.541(3) 0.86873(19) 0.2975(17) 0.043(4) Uani 0.5 1 d D U P B 1
H24 H 0.533048 0.884664 0.312796 0.051 Uiso 0.5 1 calc R U P B 1
N5 N 0.497(2) 0.86111(15) 0.2150(16) 0.044(4) Uani 0.5 1 d D U P B 1
C25 C 0.4994(8) 0.83837(15) 0.1994(7) 0.032(2) Uani 0.5 1 d D U P B 1
H25 H 0.465755 0.832728 0.141756 0.039 Uiso 0.5 1 calc R U P B 1
C20' C 0.4559(7) 0.80012(11) 0.2545(6) 0.0345(16) Uani 0.5 1 d D U P B 2
H20C H 0.380212 0.798168 0.274245 0.041 Uiso 0.5 1 calc R U P B 2
H20D H 0.456666 0.796110 0.186529 0.041 Uiso 0.5 1 calc R U P B 2
C21' C 0.4909(9) 0.82459(12) 0.2689(6) 0.0350(18) Uani 0.5 1 d D U P B 2
C22' C 0.5535(11) 0.83218(19) 0.3477(7) 0.047(3) Uani 0.5 1 d D U P B 2
H22' H 0.582332 0.821374 0.393278 0.057 Uiso 0.5 1 calc R U P B 2
C23' C 0.5736(19) 0.8555(2) 0.3591(14) 0.047(4) Uani 0.5 1 d D U P B 2
H23' H 0.608667 0.861216 0.416044 0.057 Uiso 0.5 1 calc R U P B 2
C24' C 0.542(3) 0.87039(17) 0.2865(16) 0.040(4) Uani 0.5 1 d D U P B 2
H24' H 0.564290 0.886140 0.290895 0.048 Uiso 0.5 1 calc R U P B 2
N5' N 0.481(2) 0.86364(14) 0.2105(14) 0.033(3) Uani 0.5 1 d D U P B 2
C25' C 0.4596(8) 0.84110(15) 0.2022(7) 0.032(2) Uani 0.5 1 d D U P B 2
H25' H 0.420076 0.835995 0.146332 0.039 Uiso 0.5 1 calc R U P B 2
C26 C 0.3383(3) 0.56287(6) 0.1565(2) 0.0268(7) Uani 1 1 d . . . . .
H26A H 0.397007 0.565342 0.112434 0.032 Uiso 1 1 calc R U . . .
H26B H 0.318754 0.546211 0.154133 0.032 Uiso 1 1 calc R U . . .
C27 C 0.2385(3) 0.57694(7) 0.1217(2) 0.0309(8) Uani 1 1 d . . . . .
H27A H 0.259387 0.593450 0.116196 0.037 Uiso 1 1 calc R U . . .
H27B H 0.181748 0.575860 0.168518 0.037 Uiso 1 1 calc R U . . .
C28 C 0.1911(3) 0.56818(7) 0.0252(3) 0.0354(9) Uani 1 1 d . . . . .
H28A H 0.173393 0.551503 0.030773 0.043 Uiso 1 1 calc R U . . .
H28B H 0.121979 0.576539 0.008762 0.043 Uiso 1 1 calc R U . . .
C29 C 0.2669(4) 0.57129(7) -0.0542(3) 0.0358(9) Uani 1 1 d . . . . .
H29A H 0.235129 0.563492 -0.111782 0.043 Uiso 1 1 calc R U . . .
H29B H 0.338021 0.563828 -0.036554 0.043 Uiso 1 1 calc R U . . .
C30 C 0.3039(3) 0.56127(6) 0.3303(2) 0.0235(7) Uani 1 1 d . . . . .
C31 C 0.2233(3) 0.54490(6) 0.3247(3) 0.0300(8) Uani 1 1 d . . . . .
H31 H 0.202198 0.535811 0.270741 0.036 Uiso 1 1 calc R U . . .
C32 C 0.1767(3) 0.54391(6) 0.4141(3) 0.0293(8) Uani 1 1 d . . . . .
H32 H 0.118309 0.534110 0.430322 0.035 Uiso 1 1 calc R U . . .
C33 C 0.2304(3) 0.55953(6) 0.4726(2) 0.0245(7) Uani 1 1 d . . . . .
C34 C 0.2147(3) 0.56678(6) 0.5743(2) 0.0254(7) Uani 1 1 d . . . . .
C35 C 0.2157(3) 0.59349(6) 0.5793(2) 0.0275(7) Uani 1 1 d . . . . .
C36 C 0.1646(3) 0.60635(6) 0.5050(3) 0.0286(8) Uani 1 1 d . . . . .
H36 H 0.127247 0.598500 0.453766 0.034 Uiso 1 1 calc R U . . .
C37 C 0.1680(3) 0.63016(7) 0.5056(3) 0.0313(8) Uani 1 1 d . . . . .
H37 H 0.132856 0.638543 0.454697 0.038 Uiso 1 1 calc R U . . .
C38 C 0.2222(3) 0.64218(7) 0.5795(3) 0.0333(8) Uani 1 1 d . . . . .
C39 C 0.2673(3) 0.62960(7) 0.6562(3) 0.0371(9) Uani 1 1 d . . . . .
H39 H 0.301060 0.637519 0.708995 0.045 Uiso 1 1 calc R U . . .
C40 C 0.2632(3) 0.60569(7) 0.6559(3) 0.0347(8) Uani 1 1 d . . . . .
H40 H 0.293488 0.597377 0.709111 0.042 Uiso 1 1 calc R U . . .
C41 C 0.2343(3) 0.66700(7) 0.5761(3) 0.0370(9) Uani 1 1 d . . . . .
C42 C 0.2474(3) 0.68748(7) 0.5713(3) 0.0369(9) Uani 1 1 d . . . . .
C43 C 0.2586(3) 0.71226(7) 0.5642(3) 0.0310(8) Uani 1 1 d . . . . .
C46 C 0.2726(3) 0.76035(7) 0.5496(3) 0.0304(8) Uani 1 1 d . . . . .
C44 C 0.3031(7) 0.72247(16) 0.4885(6) 0.0398(19) Uani 0.5 1 d . . P C 1
H44 H 0.329629 0.712861 0.440462 0.048 Uiso 0.5 1 calc R U P C 1
C45 C 0.3110(7) 0.74637(15) 0.4791(6) 0.0393(18) Uani 0.5 1 d . . P C 1
H45 H 0.342164 0.752996 0.425423 0.047 Uiso 0.5 1 calc R U P C 1
C47 C 0.2312(6) 0.75115(14) 0.6293(5) 0.0320(16) Uani 0.5 1 d . . P C 1
H47 H 0.206667 0.761064 0.677301 0.038 Uiso 0.5 1 calc R U P C 1
C48 C 0.2255(6) 0.72747(13) 0.6393(5) 0.0296(16) Uani 0.5 1 d . . P C 1
H48 H 0.199779 0.721010 0.695520 0.036 Uiso 0.5 1 calc R U P C 1
C49 C 0.3560(6) 0.79672(13) 0.5911(6) 0.0341(16) Uani 0.5 1 d . . P D 1
H49A H 0.430312 0.792180 0.574341 0.041 Uiso 0.5 1 calc R U P D 1
H49B H 0.349616 0.794053 0.659646 0.041 Uiso 0.5 1 calc R U P D 1
C44' C 0.3430(6) 0.72373(14) 0.6077(5) 0.0336(17) Uani 0.5 1 d . . P C 2
H44' H 0.399346 0.715166 0.640945 0.040 Uiso 0.5 1 calc R U P C 2
C45' C 0.3500(6) 0.74771(13) 0.6053(5) 0.0310(16) Uani 0.5 1 d . . P C 2
H45' H 0.406798 0.755519 0.641154 0.037 Uiso 0.5 1 calc R U P C 2
C47' C 0.1865(6) 0.74878(13) 0.5010(5) 0.0288(15) Uani 0.5 1 d . . P C 2
H47' H 0.132952 0.757314 0.464272 0.035 Uiso 0.5 1 calc R U P C 2
C48' C 0.1791(6) 0.72476(12) 0.5061(5) 0.0286(15) Uani 0.5 1 d . . P C 2
H48' H 0.121920 0.716750 0.471544 0.034 Uiso 0.5 1 calc R U P C 2
C49' C 0.2456(9) 0.79925(17) 0.5977(7) 0.051(2) Uani 0.5 1 d . . P D 2
H49C H 0.285313 0.796464 0.659562 0.061 Uiso 0.5 1 calc R U P D 2
H49D H 0.166453 0.797462 0.606352 0.061 Uiso 0.5 1 calc R U P D 2
C50 C 0.3344(6) 0.82158(8) 0.5669(4) 0.0434(16) Uani 0.6 1 d DG U P D 1
C51 C 0.3484(6) 0.83055(10) 0.4773(4) 0.0527(19) Uani 0.6 1 d DG U P D 1
H51 H 0.374013 0.820840 0.429159 0.063 Uiso 0.6 1 calc R U P D 1
C52 C 0.3248(7) 0.85371(11) 0.4582(4) 0.047(3) Uani 0.6 1 d DG U P D 1
H52 H 0.334290 0.859838 0.396944 0.056 Uiso 0.6 1 calc R U P D 1
C53 C 0.2873(6) 0.86791(8) 0.5287(6) 0.037(2) Uani 0.6 1 d DG U P D 1
H53 H 0.271127 0.883747 0.515582 0.044 Uiso 0.6 1 calc R U P D 1
N6 N 0.2733(7) 0.85895(11) 0.6183(5) 0.042(2) Uani 0.6 1 d DG U P D 1
C54 C 0.2969(7) 0.83579(11) 0.6374(4) 0.055(3) Uani 0.6 1 d DG U P D 1
H54 H 0.287409 0.829660 0.698651 0.065 Uiso 0.6 1 calc R U P D 1
C50' C 0.2672(10) 0.82331(16) 0.5667(6) 0.040(2) Uani 0.4 1 d D U P D 2
C51' C 0.2827(11) 0.82843(19) 0.4727(6) 0.052(3) Uani 0.4 1 d D U P D 2
H51' H 0.281084 0.816458 0.426501 0.062 Uiso 0.4 1 calc R U P D 2
C52' C 0.3004(18) 0.8512(2) 0.4471(10) 0.061(4) Uani 0.4 1 d D U P D 2
H52' H 0.303447 0.855072 0.382132 0.073 Uiso 0.4 1 calc R U P D 2
C53' C 0.3138(18) 0.8685(2) 0.5149(12) 0.065(4) Uani 0.4 1 d D U P D 2
H53' H 0.332934 0.883720 0.496568 0.078 Uiso 0.4 1 calc R U P D 2
N6' N 0.2996(16) 0.8636(2) 0.6088(11) 0.062(4) Uani 0.4 1 d D U P D 2
C54' C 0.2824(14) 0.8408(2) 0.6323(7) 0.039(3) Uani 0.4 1 d D U P D 2
H54' H 0.281030 0.836851 0.697439 0.047 Uiso 0.4 1 calc R U P D 2
C55 C 0.1028(3) 0.55787(7) 0.6032(2) 0.0324(8) Uani 1 1 d D . . . .
H55A H 0.045619 0.564774 0.559605 0.039 Uiso 0.6 1 calc R U P E 1
H55B H 0.100703 0.540884 0.593048 0.039 Uiso 0.6 1 calc R U P E 1
H55C H 0.106505 0.540934 0.614534 0.039 Uiso 0.4 1 calc R U P F 2
H55D H 0.046363 0.560847 0.551731 0.039 Uiso 0.4 1 calc R U P F 2
C56 C 0.0715(10) 0.56262(17) 0.7051(5) 0.035(2) Uani 0.6 1 d D U P G 1
H56A H 0.138543 0.562837 0.747773 0.042 Uiso 0.6 1 calc R U P G 1
H56B H 0.036630 0.578074 0.707961 0.042 Uiso 0.6 1 calc R U P G 1
C57 C -0.0050(6) 0.54471(13) 0.7384(5) 0.0374(15) Uani 0.6 1 d D U P G 1
H57A H 0.023280 0.529195 0.722557 0.045 Uiso 0.6 1 calc R U P G 1
H57B H -0.076830 0.546663 0.703408 0.045 Uiso 0.6 1 calc R U P G 1
C58 C -0.0230(6) 0.54550(13) 0.8494(6) 0.0513(19) Uani 0.6 1 d D U P G 1
H58A H 0.047756 0.542867 0.885299 0.062 Uiso 0.6 1 calc R U P G 1
H58B H -0.073662 0.532934 0.865718 0.062 Uiso 0.6 1 calc R U P G 1
Cl2 Cl -0.07650(16) 0.57206(4) 0.88148(14) 0.0532(5) Uani 0.6 1 d D U P G 1
C56' C 0.0720(15) 0.5704(2) 0.6943(8) 0.044(4) Uani 0.4 1 d D U P G 2
H56C H 0.139298 0.571718 0.736354 0.053 Uiso 0.4 1 calc R U P G 2
H56D H 0.049697 0.586429 0.676455 0.053 Uiso 0.4 1 calc R U P G 2
C57' C -0.0152(10) 0.5605(2) 0.7513(9) 0.061(3) Uani 0.4 1 d D U P G 2
H57C H -0.079881 0.556650 0.708951 0.074 Uiso 0.4 1 calc R U P G 2
H57D H -0.037739 0.572207 0.797458 0.074 Uiso 0.4 1 calc R U P G 2
C58' C 0.0262(11) 0.5377(2) 0.8066(11) 0.074(4) Uani 0.4 1 d D U P G 2
H58C H 0.098104 0.540806 0.839745 0.089 Uiso 0.4 1 calc R U P G 2
H58D H 0.036011 0.525056 0.760429 0.089 Uiso 0.4 1 calc R U P G 2
Cl2' Cl -0.0651(3) 0.52874(7) 0.8880(2) 0.0649(9) Uani 0.4 1 d D U P G 2
C59 C 0.3046(3) 0.55581(7) 0.6380(2) 0.0293(8) Uani 1 1 d . . . . .
C60 C 0.3032(3) 0.53665(8) 0.6943(3) 0.0401(10) Uani 1 1 d . . . . .
H60 H 0.241432 0.527099 0.703210 0.048 Uiso 1 1 calc R U . . .
C61 C 0.4091(4) 0.53343(9) 0.7372(3) 0.0469(11) Uani 1 1 d . . . . .
H61 H 0.431428 0.521308 0.779434 0.056 Uiso 1 1 calc R U . . .
C62 C 0.4735(3) 0.55081(8) 0.7070(3) 0.0398(10) Uani 1 1 d . . . . .
C63 C 0.5937(3) 0.55638(8) 0.7319(3) 0.0410(10) Uani 1 1 d D . . . .
C64 C 0.6124(3) 0.58257(9) 0.7372(3) 0.0456(11) Uani 1 1 d . . . . .
C65 C 0.5319(3) 0.59699(10) 0.7707(3) 0.0486(11) Uani 1 1 d . U . . .
H65 H 0.466879 0.590394 0.792363 0.058 Uiso 1 1 calc R U . . .
C66 C 0.5456(4) 0.62063(11) 0.7728(3) 0.0550(13) Uani 1 1 d . U . . .
H66 H 0.488972 0.630157 0.794548 0.066 Uiso 1 1 calc R U . . .
C67 C 0.6426(4) 0.63107(9) 0.7431(3) 0.0490(11) Uani 1 1 d . . . . .
C68 C 0.7253(4) 0.61643(9) 0.7161(3) 0.0482(11) Uani 1 1 d . . . . .
H68 H 0.793274 0.622776 0.699789 0.058 Uiso 1 1 calc R U . . .
C69 C 0.7097(3) 0.59300(9) 0.7129(3) 0.0432(10) Uani 1 1 d . . . . .
H69 H 0.767285 0.583419 0.693394 0.052 Uiso 1 1 calc R U . . .
C70 C 0.6524(4) 0.65562(11) 0.7377(3) 0.0535(13) Uani 1 1 d . . . . .
C71 C 0.6545(4) 0.67611(10) 0.7298(3) 0.0503(12) Uani 1 1 d . . . . .
C72 C 0.6518(3) 0.70121(10) 0.7171(3) 0.0496(12) Uani 1 1 d . . . . .
C75 C 0.6404(4) 0.74912(8) 0.6930(3) 0.0471(11) Uani 1 1 d D . . . .
C73 C 0.6711(7) 0.70937(15) 0.6267(6) 0.0522(19) Uani 0.6 1 d . . P H 1
H73 H 0.686698 0.699170 0.576544 0.063 Uiso 0.6 1 calc R U P H 1
C74 C 0.6663(6) 0.73300(14) 0.6144(5) 0.0470(18) Uani 0.6 1 d . . P H 1
H74 H 0.679853 0.739311 0.554200 0.056 Uiso 0.6 1 calc R U P H 1
C76 C 0.6167(6) 0.73798(14) 0.7753(5) 0.0428(16) Uani 0.6 1 d . . P H 1
H76 H 0.596109 0.747191 0.826956 0.051 Uiso 0.6 1 calc R U P H 1
C77 C 0.6210(6) 0.71426(14) 0.7873(6) 0.0463(17) Uani 0.6 1 d . . P H 1
H77 H 0.601993 0.707419 0.845085 0.056 Uiso 0.6 1 calc R U P H 1
C73' C 0.5726(7) 0.7146(2) 0.6611(6) 0.039(3) Uani 0.4 1 d . . P H 2
H73' H 0.517537 0.705833 0.626982 0.047 Uiso 0.4 1 calc R U P H 2
C74' C 0.5656(7) 0.7380(2) 0.6503(6) 0.039(3) Uani 0.4 1 d . . P H 2
H74' H 0.508240 0.745234 0.613123 0.046 Uiso 0.4 1 calc R U P H 2
C76' C 0.7284(7) 0.7424(2) 0.7551(6) 0.037(2) Uani 0.4 1 d . . P H 2
H76' H 0.777932 0.752849 0.786709 0.045 Uiso 0.4 1 calc R U P H 2
C77' C 0.7338(7) 0.7187(2) 0.7644(7) 0.039(2) Uani 0.4 1 d . . P H 2
H77' H 0.792788 0.712508 0.803195 0.047 Uiso 0.4 1 calc R U P H 2
O3 O 0.6289(11) 0.77197(10) 0.6662(6) 0.044(2) Uani 0.6 1 d D U P H 1
C78 C 0.6169(7) 0.78655(13) 0.7429(6) 0.0510(18) Uani 0.6 1 d D U P H 1
H78A H 0.677385 0.784104 0.791392 0.061 Uiso 0.6 1 calc R U P H 1
H78B H 0.546779 0.783430 0.771788 0.061 Uiso 0.6 1 calc R U P H 1
C79 C 0.6190(8) 0.81112(13) 0.7058(5) 0.0478(17) Uani 0.6 1 d D U P H 1
C80 C 0.6689(10) 0.81665(19) 0.6217(6) 0.068(2) Uani 0.6 1 d D U P H 1
H80 H 0.703577 0.804569 0.589025 0.081 Uiso 0.6 1 calc R U P H 1
C81 C 0.6699(10) 0.8380(2) 0.5854(6) 0.059(2) Uani 0.6 1 d D U P H 1
H81 H 0.704432 0.841302 0.528584 0.070 Uiso 0.6 1 calc R U P H 1
C82 C 0.6187(11) 0.85507(18) 0.6341(9) 0.060(3) Uani 0.6 1 d D U P H 1
H82 H 0.617680 0.870375 0.609225 0.072 Uiso 0.6 1 calc R U P H 1
N7 N 0.5676(6) 0.85100(13) 0.7193(8) 0.057(2) Uani 0.6 1 d D U P H 1
C83 C 0.5741(8) 0.82881(13) 0.7533(6) 0.053(2) Uani 0.6 1 d D U P H 1
H83 H 0.545726 0.825642 0.812991 0.063 Uiso 0.6 1 calc R U P H 1
O3' O 0.6379(17) 0.77429(11) 0.6895(10) 0.045(4) Uani 0.4 1 d D U P H 2
C78' C 0.7114(8) 0.79065(16) 0.7286(7) 0.045(2) Uani 0.4 1 d D U P H 2
H78C H 0.783907 0.788089 0.703044 0.054 Uiso 0.4 1 calc R U P H 2
H78D H 0.719319 0.788309 0.797962 0.054 Uiso 0.4 1 calc R U P H 2
C79' C 0.6762(10) 0.81527(17) 0.7087(7) 0.052(3) Uani 0.4 1 d D U P H 2
C80' C 0.7044(11) 0.8281(3) 0.6289(8) 0.061(3) Uani 0.4 1 d D U P H 2
H80' H 0.751302 0.821145 0.585931 0.074 Uiso 0.4 1 calc R U P H 2
C81' C 0.6680(15) 0.8496(3) 0.6113(11) 0.068(4) Uani 0.4 1 d D U P H 2
H81' H 0.684110 0.857615 0.555190 0.082 Uiso 0.4 1 calc R U P H 2
C82' C 0.6059(17) 0.8597(2) 0.6785(14) 0.076(4) Uani 0.4 1 d D U P H 2
H82' H 0.571638 0.874116 0.664053 0.091 Uiso 0.4 1 calc R U P H 2
N7' N 0.5906(11) 0.8495(2) 0.7679(10) 0.069(3) Uani 0.4 1 d D U P H 2
C83' C 0.6271(12) 0.82723(19) 0.7776(8) 0.059(3) Uani 0.4 1 d D U P H 2
H83' H 0.617669 0.819579 0.835946 0.070 Uiso 0.4 1 calc R U P H 2
C84 C 0.6287(10) 0.54297(18) 0.8243(5) 0.032(2) Uani 0.6 1 d D U P I 1
H84A H 0.614174 0.526249 0.814004 0.038 Uiso 0.6 1 calc R U P I 1
H84B H 0.708514 0.544885 0.837395 0.038 Uiso 0.6 1 calc R U P I 1
C85 C 0.5697(7) 0.55097(14) 0.9118(5) 0.0342(17) Uani 0.6 1 d D U P I 1
H85A H 0.584362 0.567671 0.922541 0.041 Uiso 0.6 1 calc R U P I 1
H85B H 0.489853 0.549049 0.899039 0.041 Uiso 0.6 1 calc R U P I 1
C86 C 0.6050(6) 0.53760(14) 1.0013(5) 0.0342(16) Uani 0.6 1 d D U P I 1
H86A H 0.552473 0.540978 1.050009 0.041 Uiso 0.6 1 calc R U P I 1
H86B H 0.600219 0.520811 0.987157 0.041 Uiso 0.6 1 calc R U P I 1
C87 C 0.7183(9) 0.54278(12) 1.0423(12) 0.0432(11) Uani 0.6 1 d D U P I 1
H87A H 0.771972 0.540139 0.993853 0.052 Uiso 0.6 1 calc R U P I 1
H87B H 0.736484 0.532294 1.096300 0.052 Uiso 0.6 1 calc R U P I 1
Cl3 Cl 0.7255(2) 0.57254(4) 1.08165(15) 0.0449(5) Uani 0.6 1 d D U P I 1
C84' C 0.6333(17) 0.5505(4) 0.8344(5) 0.061(6) Uani 0.4 1 d D U P I 2
H84C H 0.713190 0.553219 0.840681 0.073 Uiso 0.4 1 calc R U P I 2
H84D H 0.621568 0.533688 0.843893 0.073 Uiso 0.4 1 calc R U P I 2
C85' C 0.5815(14) 0.5635(3) 0.9161(9) 0.071(4) Uani 0.4 1 d D U P I 2
H85C H 0.616694 0.578839 0.924668 0.085 Uiso 0.4 1 calc R U P I 2
H85D H 0.502766 0.565979 0.899539 0.085 Uiso 0.4 1 calc R U P I 2
C86' C 0.5947(10) 0.5499(3) 1.0086(8) 0.073(4) Uani 0.4 1 d D U P I 2
H86C H 0.562131 0.559154 1.058749 0.088 Uiso 0.4 1 calc R U P I 2
H86D H 0.552175 0.535375 1.001176 0.088 Uiso 0.4 1 calc R U P I 2
C87' C 0.7101(13) 0.54390(15) 1.0411(19) 0.0432(11) Uani 0.4 1 d D U P I 2
H87C H 0.744332 0.534596 0.992119 0.052 Uiso 0.4 1 calc R U P I 2
H87D H 0.710390 0.534588 1.099865 0.052 Uiso 0.4 1 calc R U P I 2
Cl3' Cl 0.7863(5) 0.57036(7) 1.0627(3) 0.0714(12) Uani 0.4 1 d D U P I 2
C88 C 0.6622(3) 0.54579(8) 0.6562(3) 0.0387(10) Uani 1 1 d . . . . .
C89 C 0.7307(4) 0.52737(9) 0.6593(3) 0.0483(11) Uani 1 1 d . . . . .
H89 H 0.746264 0.517550 0.712263 0.058 Uiso 1 1 calc R U . . .
C90 C 0.7751(4) 0.52530(8) 0.5700(3) 0.0434(10) Uani 1 1 d . . . . .
H90 H 0.825953 0.513889 0.552322 0.052 Uiso 1 1 calc R U . . .
C91 C 0.7320(3) 0.54259(7) 0.5135(3) 0.0351(9) Uani 1 1 d . . . . .
C92 C 0.7559(3) 0.55027(7) 0.4142(3) 0.0321(8) Uani 1 1 d . . . . .
C93 C 0.7915(3) 0.57601(7) 0.4150(3) 0.0314(8) Uani 1 1 d . . . . .
C94 C 0.8444(3) 0.58581(7) 0.4951(3) 0.0353(9) Uani 1 1 d . . . . .
H94 H 0.861208 0.576295 0.548745 0.042 Uiso 1 1 calc R U . . .
C95 C 0.8729(3) 0.60890(8) 0.4988(3) 0.0376(9) Uani 1 1 d . . . . .
H95 H 0.909037 0.615137 0.554331 0.045 Uiso 1 1 calc R U . . .
C96 C 0.8485(3) 0.62320(8) 0.4201(3) 0.0365(9) Uani 1 1 d . . . . .
C97 C 0.8016(3) 0.61308(7) 0.3369(3) 0.0373(9) Uani 1 1 d . . . . .
H97 H 0.788640 0.622284 0.281777 0.045 Uiso 1 1 calc R U . . .
C98 C 0.7742(3) 0.58994(7) 0.3349(3) 0.0338(8) Uani 1 1 d . . . . .
H98 H 0.742996 0.583338 0.278100 0.041 Uiso 1 1 calc R U . . .
C99 C 0.8654(3) 0.64783(8) 0.4243(3) 0.0399(9) Uani 1 1 d . . . . .
C100 C 0.8710(3) 0.66852(8) 0.4271(3) 0.0378(9) Uani 1 1 d . . . . .
C101 C 0.8779(3) 0.69343(7) 0.4284(3) 0.0340(8) Uani 1 1 d . U . . .
C104 C 0.8924(3) 0.74176(7) 0.4319(3) 0.0356(8) Uani 1 1 d . U . . .
C102 C 0.8457(6) 0.70768(12) 0.5089(5) 0.0295(14) Uani 0.5 1 d D U P J 1
H102 H 0.819326 0.699746 0.561694 0.035 Uiso 0.5 1 calc R U P J 1
C103 C 0.8507(6) 0.73127(12) 0.5136(5) 0.0305(15) Uani 0.5 1 d D U P J 1
H103 H 0.828517 0.739903 0.566278 0.037 Uiso 0.5 1 calc R U P J 1
C105 C 0.9142(6) 0.73242(11) 0.3533(5) 0.0290(14) Uani 0.5 1 d D U P J 1
H105 H 0.931854 0.741297 0.299831 0.035 Uiso 0.5 1 calc R U P J 1
C106 C 0.9102(6) 0.70825(12) 0.3519(5) 0.0287(14) Uani 0.5 1 d D U P J 1
H106 H 0.930502 0.700791 0.295714 0.034 Uiso 0.5 1 calc R U P J 1
O4 O 0.9184(9) 0.76536(12) 0.4469(7) 0.048(3) Uani 0.5 1 d D U P J 1
C107 C 0.8378(6) 0.77777(12) 0.3936(6) 0.0368(17) Uani 0.5 1 d D U P J 1
H10A H 0.763772 0.774514 0.414889 0.044 Uiso 0.5 1 calc R U P J 1
H10B H 0.839475 0.774267 0.325264 0.044 Uiso 0.5 1 calc R U P J 1
C108 C 0.8723(8) 0.80251(12) 0.4151(5) 0.0384(18) Uani 0.5 1 d D U P J 1
C109 C 0.9295(8) 0.80740(13) 0.5026(5) 0.048(2) Uani 0.5 1 d D U P J 1
H109 H 0.943029 0.795512 0.548257 0.057 Uiso 0.5 1 calc R U P J 1
C110 C 0.9654(11) 0.82993(14) 0.5205(6) 0.052(2) Uani 0.5 1 d D U P J 1
H110 H 1.004318 0.833903 0.578246 0.063 Uiso 0.5 1 calc R U P J 1
C111 C 0.9423(13) 0.84634(16) 0.4509(8) 0.048(3) Uani 0.5 1 d D U P J 1
H111 H 0.962978 0.861951 0.463871 0.058 Uiso 0.5 1 calc R U P J 1
N8 N 0.8930(7) 0.84158(12) 0.3671(5) 0.0426(17) Uani 0.5 1 d D U P J 1
C112 C 0.8621(10) 0.81978(14) 0.3501(7) 0.038(3) Uani 0.5 1 d D U P J 1
H112 H 0.831035 0.816092 0.288868 0.045 Uiso 0.5 1 calc R U P J 1
C202 C 0.9691(6) 0.70217(11) 0.4782(5) 0.0306(15) Uani 0.5 1 d D U P J 2
H202 H 1.022884 0.692479 0.508995 0.037 Uiso 0.5 1 calc R U P J 2
C203 C 0.9762(6) 0.72611(12) 0.4799(5) 0.0315(15) Uani 0.5 1 d D U P J 2
H203 H 1.037524 0.732996 0.513269 0.038 Uiso 0.5 1 calc R U P J 2
C205 C 0.8100(6) 0.72915(12) 0.3813(5) 0.0297(14) Uani 0.5 1 d D U P J 2
H205 H 0.755561 0.737637 0.345369 0.036 Uiso 0.5 1 calc R U P J 2
C206 C 0.8028(6) 0.70490(11) 0.3801(5) 0.0306(15) Uani 0.5 1 d D U P J 2
H206 H 0.745067 0.697171 0.345212 0.037 Uiso 0.5 1 calc R U P J 2
O4' O 0.8915(9) 0.76499(11) 0.4369(6) 0.037(2) Uani 0.5 1 d D U P J 2
C207 C 0.9262(6) 0.78092(11) 0.3689(5) 0.0320(15) Uani 0.5 1 d D U P J 2
H20E H 0.875065 0.780306 0.312179 0.038 Uiso 0.5 1 calc R U P J 2
H20F H 0.999531 0.776318 0.349590 0.038 Uiso 0.5 1 calc R U P J 2
C208 C 0.9314(7) 0.80537(11) 0.4059(5) 0.0316(16) Uani 0.5 1 d D U P J 2
C209 C 1.0215(6) 0.81282(12) 0.4659(6) 0.0371(16) Uani 0.5 1 d D U P J 2
H209 H 1.080461 0.802550 0.481562 0.045 Uiso 0.5 1 calc R U P J 2
C210 C 1.0227(8) 0.83525(14) 0.5017(6) 0.043(2) Uani 0.5 1 d D U P J 2
H210 H 1.081815 0.840633 0.542324 0.051 Uiso 0.5 1 calc R U P J 2
C211 C 0.9350(12) 0.84950(15) 0.4762(10) 0.047(3) Uani 0.5 1 d D U P J 2
H211 H 0.933808 0.864611 0.502835 0.056 Uiso 0.5 1 calc R U P J 2
N8' N 0.8525(7) 0.84324(12) 0.4166(7) 0.052(2) Uani 0.5 1 d D U P J 2
C212 C 0.8538(9) 0.82165(12) 0.3828(9) 0.043(3) Uani 0.5 1 d D U P J 2
H212 H 0.795725 0.817268 0.339013 0.052 Uiso 0.5 1 calc R U P J 2
C113 C 0.8503(3) 0.53486(8) 0.3804(3) 0.0366(9) Uani 1 1 d . . . . .
H11A H 0.911303 0.535113 0.429456 0.044 Uiso 1 1 calc R U . . .
H11B H 0.823867 0.518666 0.374505 0.044 Uiso 1 1 calc R U . . .
C114 C 0.8939(3) 0.54230(8) 0.2861(3) 0.0374(9) Uani 1 1 d . . . . .
H11C H 0.831981 0.547341 0.242808 0.045 Uiso 1 1 calc R U . . .
H11D H 0.943588 0.555707 0.296815 0.045 Uiso 1 1 calc R U . . .
C115 C 0.9553(3) 0.52281(7) 0.2395(3) 0.0343(8) Uani 1 1 d . . . . .
H11E H 1.016855 0.517565 0.282734 0.041 Uiso 1 1 calc R U . . .
H11F H 0.905501 0.509483 0.227123 0.041 Uiso 1 1 calc R U . . .
C116 C 0.9985(4) 0.53105(8) 0.1477(3) 0.0427(10) Uani 1 1 d . . . . .
H11G H 1.045823 0.544770 0.160148 0.051 Uiso 1 1 calc R U . . .
H11H H 0.936426 0.535861 0.104108 0.051 Uiso 1 1 calc R U . . .
N1A N 0.5221(3) 0.60075(7) 0.5017(2) 0.0425(8) Uani 1 1 d D . . . .
C1A C 0.5382(4) 0.61999(8) 0.5027(3) 0.0399(9) Uani 1 1 d D . . . .
C2A C 0.5598(6) 0.64468(8) 0.5036(4) 0.0774(19) Uani 1 1 d D . . . .
H2AA H 0.600227 0.648832 0.448331 0.116 Uiso 1 1 calc R U . . .
H2AB H 0.603426 0.648756 0.561470 0.116 Uiso 1 1 calc R U . . .
H2AC H 0.490391 0.653173 0.501593 0.116 Uiso 1 1 calc R U . . .
N1B N 0.3158(13) 0.5161(3) -0.0387(12) 0.094(5) Uani 0.875 1 d D U P K 1
C1B C 0.3763(5) 0.50196(10) -0.0201(4) 0.0520(14) Uani 0.875 1 d D U P K 1
C2B C 0.4466(5) 0.48194(8) -0.0134(4) 0.0446(13) Uani 0.875 1 d D U P K 1
H2BA H 0.488115 0.481983 0.047989 0.067 Uiso 0.875 1 calc R U P K 1
H2BB H 0.497479 0.482385 -0.064240 0.067 Uiso 0.875 1 calc R U P K 1
H2BC H 0.402224 0.467817 -0.019222 0.067 Uiso 0.875 1 calc R U P K 1
C1B' C 0.3997(17) 0.4874(5) -0.025(4) 0.065(10) Uani 0.125 1 d D U P L 2
H1B3 H 0.373043 0.475367 0.017529 0.078 Uiso 0.125 1 calc R U P L 2
H1B4 H 0.394676 0.481336 -0.090911 0.078 Uiso 0.125 1 calc R U P L 2
Cl1B Cl 0.5373(9) 0.49562(19) 0.0094(8) 0.065(3) Uani 0.125 1 d D U P L 2
Cl2B Cl 0.322(2) 0.5136(6) -0.017(2) 0.078(7) Uani 0.125 1 d D U P L 2

loop_
_atom_site_aniso_label
_atom_site_aniso_U_11
_atom_site_aniso_U_22
_atom_site_aniso_U_33
_atom_site_aniso_U_23
_atom_site_aniso_U_13
_atom_site_aniso_U_12
C1 0.0276(18) 0.0336(19) 0.0220(16) 0.0050(14) 0.0061(14) -0.0004(15)
O1 0.0347(14) 0.0274(13) 0.0387(14) -0.0015(11) -0.0021(11) 0.0015(11)
N1 0.0270(15) 0.0308(16) 0.0219(14) 0.0002(11) 0.0039(12) 0.0043(12)
Cl1 0.0642(7) 0.0412(5) 0.0354(5) 0.0101(4) 0.0139(5) 0.0052(5)
C2 0.034(2) 0.0248(18) 0.0322(18) -0.0010(15) 0.0051(15) 0.0007(15)
O2 0.0468(17) 0.0309(15) 0.0520(18) 0.0051(13) -0.0076(14) -0.0058(13)
N2 0.0228(14) 0.0279(15) 0.0205(13) 0.0011(11) 0.0014(11) -0.0039(12)
Cl4 0.1367(15) 0.0507(7) 0.0915(11) -0.0256(7) 0.0843(11) -0.0263(8)
N3 0.0228(15) 0.0460(19) 0.0219(14) 0.0057(13) 0.0006(12) -0.0004(13)
C3 0.034(2) 0.0262(18) 0.042(2) 0.0046(16) 0.0108(17) 0.0046(15)
N4 0.0244(15) 0.055(2) 0.0278(16) 0.0145(15) 0.0021(12) 0.0089(14)
C4 0.0284(18) 0.0315(19) 0.0288(17) 0.0081(15) 0.0071(14) 0.0054(15)
C5 0.0265(17) 0.0266(18) 0.0226(16) 0.0004(13) 0.0032(13) 0.0037(14)
C6 0.0270(17) 0.0275(17) 0.0162(15) 0.0030(13) -0.0028(13) 0.0019(14)
C7 0.0327(19) 0.0285(18) 0.0252(17) 0.0059(14) 0.0046(15) 0.0040(15)
C8 0.0292(19) 0.037(2) 0.0281(18) 0.0108(15) 0.0002(15) -0.0009(16)
C9 0.036(2) 0.0308(19) 0.0234(17) 0.0068(14) -0.0023(15) -0.0053(16)
C10 0.033(2) 0.0292(19) 0.0276(17) -0.0024(14) 0.0004(15) 0.0018(15)
C11 0.0265(18) 0.0311(19) 0.0208(15) 0.0009(14) 0.0018(13) -0.0005(14)
C12 0.038(2) 0.034(2) 0.0294(19) 0.0054(16) -0.0005(16) -0.0053(17)
C13 0.037(2) 0.035(2) 0.0286(18) 0.0062(16) 0.0001(16) -0.0064(17)
C14 0.036(2) 0.0297(19) 0.0298(18) 0.0034(15) 0.0049(15) -0.0048(16)
C17 0.0286(18) 0.0305(19) 0.0279(17) -0.0007(15) 0.0058(14) -0.0044(15)
C15 0.034(4) 0.030(4) 0.028(4) 0.011(3) 0.003(3) -0.005(3)
C16 0.031(4) 0.031(4) 0.023(3) -0.001(3) 0.003(3) -0.003(3)
C18 0.047(5) 0.025(4) 0.026(4) 0.005(3) 0.012(3) -0.003(3)
C19 0.041(4) 0.034(4) 0.023(3) 0.004(3) 0.008(3) 0.000(3)
C15' 0.030(4) 0.035(4) 0.036(4) 0.008(3) -0.003(3) 0.003(3)
C16' 0.030(4) 0.032(4) 0.032(4) 0.001(3) 0.000(3) -0.005(3)
C18' 0.032(4) 0.030(4) 0.028(4) 0.001(3) 0.000(3) 0.005(3)
C19' 0.030(4) 0.030(4) 0.026(3) -0.004(3) 0.001(3) -0.006(3)
C20 0.042(4) 0.029(4) 0.027(3) 0.003(3) 0.006(3) 0.001(3)
C21 0.027(4) 0.031(4) 0.031(4) 0.007(3) 0.004(3) -0.003(3)
C22 0.034(6) 0.040(5) 0.035(4) 0.005(3) 0.003(4) 0.000(4)
C23 0.039(7) 0.036(5) 0.039(6) 0.000(5) 0.009(4) -0.004(4)
C24 0.045(7) 0.034(6) 0.050(8) 0.001(6) 0.007(6) -0.010(6)
N5 0.044(9) 0.039(6) 0.049(6) 0.010(5) 0.005(5) 0.006(6)
C25 0.025(5) 0.031(4) 0.040(4) 0.004(3) -0.001(4) 0.004(4)
C20' 0.039(4) 0.026(4) 0.037(4) 0.003(3) -0.004(3) 0.006(3)
C21' 0.043(5) 0.027(4) 0.035(4) 0.006(3) -0.002(4) 0.000(4)
C22' 0.061(8) 0.034(5) 0.045(5) 0.011(4) -0.014(5) -0.008(5)
C23' 0.056(9) 0.038(6) 0.046(7) 0.000(5) -0.012(6) -0.009(5)
C24' 0.046(7) 0.025(6) 0.048(7) 0.005(5) 0.006(6) 0.001(6)
N5' 0.033(7) 0.025(4) 0.041(5) 0.007(4) 0.007(4) 0.010(4)
C25' 0.031(6) 0.032(4) 0.034(4) 0.002(3) 0.002(4) 0.008(4)
C26 0.0311(19) 0.0323(19) 0.0171(15) -0.0021(13) 0.0016(13) -0.0001(14)
C27 0.0333(19) 0.037(2) 0.0222(16) 0.0001(14) 0.0005(14) -0.0016(16)
C28 0.038(2) 0.042(2) 0.0259(18) 0.0016(16) -0.0035(16) -0.0038(17)
C29 0.048(2) 0.035(2) 0.0236(17) -0.0015(15) -0.0014(16) 0.0037(18)
C30 0.0265(17) 0.0242(17) 0.0195(15) 0.0005(13) -0.0017(13) 0.0021(14)
C31 0.0318(19) 0.0332(19) 0.0247(17) -0.0018(14) -0.0006(14) -0.0035(15)
C32 0.0281(18) 0.0327(19) 0.0273(17) 0.0016(15) 0.0038(14) -0.0045(15)
C33 0.0234(16) 0.0276(18) 0.0226(16) 0.0015(13) 0.0012(13) 0.0003(14)
C34 0.0229(17) 0.0317(18) 0.0217(15) 0.0042(14) 0.0019(13) 0.0004(14)
C35 0.0262(18) 0.0337(19) 0.0230(16) -0.0020(14) 0.0048(14) 0.0010(15)
C36 0.0249(17) 0.035(2) 0.0257(17) -0.0047(15) 0.0024(14) -0.0008(15)
C37 0.0288(19) 0.038(2) 0.0270(17) 0.0012(15) 0.0004(15) 0.0047(16)
C38 0.0284(19) 0.033(2) 0.039(2) -0.0046(17) 0.0044(16) 0.0028(16)
C39 0.039(2) 0.038(2) 0.033(2) -0.0080(16) -0.0108(17) -0.0003(17)
C40 0.036(2) 0.042(2) 0.0250(18) -0.0023(16) -0.0025(15) 0.0047(17)
C41 0.031(2) 0.041(2) 0.040(2) -0.0032(18) 0.0043(17) 0.0031(17)
C42 0.029(2) 0.041(2) 0.041(2) -0.0031(18) 0.0037(17) 0.0003(17)
C43 0.0251(18) 0.034(2) 0.0340(19) -0.0029(16) 0.0028(15) 0.0009(15)
C46 0.0273(18) 0.035(2) 0.0291(18) 0.0011(15) 0.0029(14) -0.0039(16)
C44 0.029(4) 0.058(5) 0.032(4) -0.002(4) 0.001(3) 0.003(4)
C45 0.037(4) 0.053(5) 0.028(4) 0.010(4) 0.005(3) 0.001(4)
C47 0.034(4) 0.038(4) 0.025(4) -0.002(3) 0.003(3) 0.005(3)
C48 0.029(4) 0.039(4) 0.020(3) 0.004(3) -0.002(3) -0.003(3)
C49 0.025(4) 0.035(4) 0.043(4) -0.007(3) 0.001(3) 0.001(3)
C44' 0.033(4) 0.035(4) 0.034(4) 0.004(3) 0.007(3) 0.004(3)
C45' 0.028(4) 0.033(4) 0.031(4) -0.002(3) -0.002(3) -0.006(3)
C47' 0.026(4) 0.033(4) 0.026(3) 0.000(3) -0.001(3) -0.001(3)
C48' 0.027(4) 0.028(4) 0.031(4) -0.006(3) 0.003(3) -0.002(3)
C49' 0.058(6) 0.054(6) 0.041(5) 0.004(4) -0.001(4) -0.002(5)
C50 0.049(4) 0.036(4) 0.045(4) -0.003(3) 0.005(4) -0.006(3)
C51 0.063(5) 0.049(4) 0.046(4) -0.007(3) 0.010(4) -0.006(4)
C52 0.059(6) 0.049(5) 0.033(4) 0.003(4) 0.004(4) -0.006(4)
C53 0.040(5) 0.031(4) 0.039(4) 0.005(3) 0.004(3) -0.004(3)
N6 0.050(4) 0.036(5) 0.041(4) -0.010(3) 0.012(3) -0.004(3)
C54 0.065(5) 0.046(5) 0.053(5) -0.003(4) 0.002(4) 0.010(4)
C50' 0.038(5) 0.045(5) 0.035(5) 0.001(4) -0.005(5) 0.005(5)
C51' 0.048(6) 0.058(6) 0.048(5) -0.006(5) -0.006(5) -0.004(6)
C52' 0.063(7) 0.065(8) 0.053(7) 0.007(6) -0.006(6) -0.020(7)
C53' 0.077(9) 0.051(7) 0.066(8) 0.008(6) 0.006(8) 0.008(7)
N6' 0.092(9) 0.029(5) 0.068(7) 0.001(5) 0.014(7) -0.009(6)
C54' 0.063(5) 0.027(5) 0.028(4) 0.014(3) 0.001(4) -0.001(4)
C55 0.0277(19) 0.043(2) 0.0269(17) 0.0039(16) 0.0021(15) -0.0017(16)
C56 0.037(4) 0.046(5) 0.023(4) 0.006(3) 0.007(3) -0.011(4)
C57 0.040(4) 0.042(4) 0.031(3) -0.005(3) 0.010(3) -0.004(3)
C58 0.027(3) 0.058(5) 0.069(5) -0.031(4) 0.002(3) -0.006(3)
Cl2 0.0449(10) 0.0724(13) 0.0429(10) -0.0059(9) 0.0084(8) -0.0005(9)
C56' 0.034(6) 0.074(10) 0.027(6) 0.014(6) 0.017(5) -0.016(7)
C57' 0.050(6) 0.079(8) 0.056(6) -0.012(6) 0.020(5) -0.019(6)
C58' 0.062(8) 0.074(8) 0.087(9) 0.016(7) 0.010(7) -0.024(7)
Cl2' 0.0587(18) 0.104(3) 0.0335(14) 0.0167(16) 0.0127(13) 0.0162(19)
C59 0.0260(18) 0.041(2) 0.0209(16) 0.0014(14) 0.0024(13) -0.0023(15)
C60 0.030(2) 0.058(3) 0.032(2) 0.0188(19) 0.0015(16) -0.0060(18)
C61 0.035(2) 0.070(3) 0.036(2) 0.028(2) 0.0038(18) 0.004(2)
C62 0.028(2) 0.069(3) 0.0226(17) 0.0155(18) 0.0021(15) 0.0049(19)
C63 0.026(2) 0.071(3) 0.0259(18) 0.0122(19) 0.0015(15) 0.0028(19)
C64 0.026(2) 0.090(4) 0.0208(18) -0.001(2) -0.0014(15) 0.005(2)
C65 0.029(2) 0.084(3) 0.033(2) -0.019(2) 0.0014(17) -0.001(2)
C66 0.029(2) 0.100(4) 0.036(2) -0.022(2) -0.0028(18) 0.012(2)
C67 0.035(2) 0.076(3) 0.035(2) -0.016(2) -0.0054(18) 0.007(2)
C68 0.029(2) 0.078(4) 0.037(2) -0.001(2) 0.0001(17) 0.007(2)
C69 0.028(2) 0.068(3) 0.034(2) 0.003(2) 0.0026(16) 0.009(2)
C70 0.036(2) 0.086(4) 0.038(2) -0.011(2) -0.0045(19) 0.014(3)
C71 0.037(2) 0.077(4) 0.037(2) -0.004(2) 0.0009(18) 0.010(2)
C72 0.028(2) 0.092(4) 0.029(2) -0.009(2) -0.0006(16) 0.010(2)
C75 0.031(2) 0.073(3) 0.038(2) 0.010(2) 0.0084(18) 0.010(2)
C73 0.054(5) 0.056(5) 0.046(4) -0.007(4) 0.005(4) -0.002(4)
C74 0.045(4) 0.063(5) 0.033(4) 0.002(3) 0.007(3) 0.004(4)
C76 0.033(4) 0.055(5) 0.042(4) -0.006(3) 0.008(3) 0.003(3)
C77 0.040(4) 0.054(5) 0.045(4) 0.000(3) 0.007(3) -0.001(3)
C73' 0.018(4) 0.075(8) 0.023(4) -0.026(5) -0.004(3) 0.000(5)
C74' 0.019(4) 0.079(8) 0.018(4) -0.014(5) -0.008(3) 0.012(5)
C76' 0.016(4) 0.075(8) 0.022(4) -0.014(4) 0.000(3) 0.002(4)
C77' 0.018(4) 0.071(8) 0.028(5) -0.015(5) -0.005(3) 0.015(5)
O3 0.036(4) 0.073(4) 0.020(4) 0.005(2) -0.008(3) -0.010(3)
C78 0.053(5) 0.054(4) 0.047(4) 0.009(3) 0.004(4) -0.002(4)
C79 0.048(4) 0.057(4) 0.039(4) 0.004(3) 0.001(3) -0.010(4)
C80 0.096(7) 0.066(5) 0.041(4) 0.006(4) 0.001(4) -0.009(5)
C81 0.088(6) 0.055(5) 0.033(4) 0.009(4) 0.007(4) -0.003(5)
C82 0.076(7) 0.054(5) 0.050(6) 0.015(4) -0.008(5) -0.010(5)
N7 0.049(4) 0.055(4) 0.068(5) 0.004(4) 0.001(4) -0.016(3)
C83 0.059(5) 0.044(4) 0.057(5) 0.007(3) 0.010(4) -0.004(4)
O3' 0.036(5) 0.080(6) 0.018(5) 0.004(4) -0.014(4) -0.010(4)
C78' 0.030(5) 0.075(6) 0.030(4) 0.003(4) -0.003(4) -0.006(5)
C79' 0.041(6) 0.077(6) 0.039(5) 0.003(5) 0.002(5) -0.023(5)
C80' 0.060(7) 0.080(8) 0.044(6) -0.001(6) 0.002(5) -0.030(6)
C81' 0.068(8) 0.085(9) 0.051(8) 0.010(7) -0.009(7) -0.021(8)
C82' 0.072(8) 0.092(9) 0.061(8) 0.003(7) -0.008(8) -0.018(7)
N7' 0.063(7) 0.080(7) 0.064(7) -0.008(6) -0.007(6) -0.033(5)
C83' 0.052(7) 0.073(7) 0.052(6) -0.004(6) 0.009(5) -0.030(6)
C84 0.031(4) 0.047(5) 0.018(3) 0.010(3) -0.005(3) 0.003(3)
C85 0.040(4) 0.041(4) 0.021(3) 0.007(3) -0.003(3) 0.000(3)
C86 0.039(4) 0.042(4) 0.022(3) 0.002(3) 0.008(3) 0.004(3)
C87 0.052(3) 0.048(2) 0.029(2) 0.0034(19) -0.004(2) 0.006(2)
Cl3 0.0640(14) 0.0404(11) 0.0297(9) -0.0031(7) -0.0028(10) 0.0017(11)
C84' 0.037(8) 0.113(14) 0.033(7) 0.000(7) 0.010(6) 0.000(9)
C85' 0.043(7) 0.134(11) 0.036(6) 0.004(8) 0.003(5) 0.015(8)
C86' 0.057(6) 0.125(10) 0.038(6) -0.002(7) 0.008(5) 0.008(7)
C87' 0.052(3) 0.048(2) 0.029(2) 0.0034(19) -0.004(2) 0.006(2)
Cl3' 0.109(4) 0.0424(19) 0.059(2) -0.0005(17) -0.032(3) 0.005(2)
C88 0.0230(18) 0.067(3) 0.0261(18) 0.0162(18) 0.0022(15) 0.0012(18)
C89 0.042(2) 0.064(3) 0.039(2) 0.030(2) 0.0047(19) 0.008(2)
C90 0.038(2) 0.051(3) 0.042(2) 0.019(2) 0.0105(18) 0.014(2)
C91 0.0256(18) 0.048(2) 0.0320(19) 0.0120(17) 0.0054(15) 0.0021(17)
C92 0.0289(19) 0.038(2) 0.0296(18) 0.0103(16) 0.0069(15) 0.0075(16)
C93 0.0218(17) 0.045(2) 0.0279(17) 0.0069(16) 0.0055(14) 0.0047(16)
C94 0.0258(18) 0.052(2) 0.0280(19) 0.0145(17) 0.0050(14) 0.0049(17)
C95 0.0231(19) 0.060(3) 0.0298(19) 0.0017(18) 0.0002(15) -0.0023(18)
C96 0.0289(19) 0.047(2) 0.034(2) 0.0029(17) 0.0057(16) 0.0019(17)
C97 0.036(2) 0.044(2) 0.0318(19) 0.0078(17) 0.0030(16) 0.0023(18)
C98 0.033(2) 0.044(2) 0.0252(17) 0.0034(16) 0.0032(15) 0.0018(17)
C99 0.031(2) 0.052(3) 0.036(2) 0.0020(19) 0.0027(17) 0.0011(19)
C100 0.027(2) 0.053(3) 0.0327(19) -0.0038(18) -0.0023(15) 0.0044(18)
C101 0.0275(18) 0.046(2) 0.0286(17) -0.0016(16) 0.0022(14) -0.0016(16)
C104 0.0323(19) 0.045(2) 0.0296(17) 0.0059(16) 0.0008(15) -0.0096(17)
C102 0.026(3) 0.035(4) 0.027(3) -0.002(3) 0.003(3) -0.001(3)
C103 0.032(4) 0.035(4) 0.025(3) -0.001(3) 0.005(3) 0.001(3)
C105 0.029(3) 0.033(3) 0.025(3) 0.003(3) 0.000(3) -0.001(3)
C106 0.026(3) 0.034(3) 0.026(3) -0.004(3) 0.002(3) 0.002(3)
O4 0.043(5) 0.053(4) 0.046(4) 0.013(3) -0.020(3) -0.025(3)
C107 0.037(4) 0.033(4) 0.041(4) 0.003(3) 0.009(3) -0.001(3)
C108 0.035(4) 0.047(4) 0.034(4) 0.001(3) 0.010(3) 0.002(4)
C109 0.071(6) 0.036(4) 0.037(4) 0.001(3) 0.015(4) 0.002(4)
C110 0.085(7) 0.042(5) 0.030(4) -0.004(3) 0.006(4) -0.003(5)
C111 0.075(7) 0.028(5) 0.043(6) 0.002(4) 0.012(5) -0.002(5)
N8 0.055(5) 0.031(4) 0.042(4) 0.014(3) 0.002(3) -0.002(3)
C112 0.037(5) 0.037(5) 0.039(5) 0.008(4) 0.004(4) 0.003(4)
C202 0.027(3) 0.032(3) 0.032(3) -0.001(3) -0.002(3) 0.003(3)
C203 0.032(4) 0.037(4) 0.025(3) -0.004(3) -0.006(3) -0.003(3)
C205 0.030(3) 0.034(3) 0.026(3) 0.003(3) 0.003(3) 0.006(3)
C206 0.030(3) 0.030(3) 0.032(3) -0.007(3) 0.005(3) -0.002(3)
O4' 0.034(4) 0.048(3) 0.027(3) 0.012(3) -0.018(3) -0.029(3)
C207 0.038(4) 0.031(3) 0.027(3) 0.003(3) 0.000(3) -0.004(3)
C208 0.036(4) 0.025(3) 0.033(4) 0.002(3) -0.002(3) 0.002(3)
C209 0.040(4) 0.029(4) 0.041(4) -0.001(3) -0.004(3) 0.005(3)
C210 0.046(5) 0.035(4) 0.047(5) -0.001(4) -0.003(4) -0.008(4)
C211 0.059(6) 0.030(5) 0.051(7) -0.004(4) -0.003(6) -0.001(4)
N8' 0.056(5) 0.028(4) 0.071(6) 0.004(4) -0.015(4) 0.000(3)
C212 0.042(5) 0.028(4) 0.057(7) 0.004(4) -0.015(5) 0.000(4)
C113 0.0270(19) 0.048(2) 0.035(2) 0.0090(18) 0.0075(16) 0.0117(17)
C114 0.030(2) 0.054(3) 0.0296(19) 0.0060(17) 0.0082(16) 0.0053(18)
C115 0.0276(19) 0.042(2) 0.035(2) -0.0085(17) 0.0074(16) -0.0095(16)
C116 0.036(2) 0.059(3) 0.033(2) -0.0020(19) 0.0071(17) -0.008(2)
N1A 0.045(2) 0.049(2) 0.0329(17) 0.0008(16) -0.0060(15) -0.0037(17)
C1A 0.046(2) 0.045(3) 0.0281(19) 0.0004(18) -0.0070(17) 0.000(2)
C2A 0.136(6) 0.040(3) 0.052(3) 0.002(2) -0.029(3) -0.010(3)
N1B 0.095(8) 0.089(6) 0.105(10) 0.040(5) 0.054(6) 0.023(5)
C1B 0.068(4) 0.038(3) 0.052(3) 0.002(2) 0.023(3) -0.009(3)
C2B 0.051(3) 0.033(3) 0.051(3) -0.009(2) 0.012(3) -0.007(2)
C1B' 0.067(19) 0.062(19) 0.065(18) 0.015(17) -0.009(17) 0.031(17)
Cl1B 0.060(6) 0.064(6) 0.071(6) -0.023(5) -0.013(5) 0.001(5)
Cl2B 0.069(11) 0.089(13) 0.076(12) 0.025(10) 0.003(9) 0.040(10)

loop_
_atom_type_symbol
_atom_type_description
_atom_type_scat_dispersion_real
_atom_type_scat_dispersion_imag
_atom_type_scat_source
C C 0.0033 0.0016 'International Tables Vol C Tables 4.2.6.8 and 6.1.1.4'
H H 0.0000 0.0000 'International Tables Vol C Tables 4.2.6.8 and 6.1.1.4'
N N 0.0061 0.0033 'International Tables Vol C Tables 4.2.6.8 and 6.1.1.4'
O O 0.0106 0.0060 'International Tables Vol C Tables 4.2.6.8 and 6.1.1.4'
Cl Cl 0.1484 0.1585 'International Tables Vol C Tables 4.2.6.8 and 6.1.1.4'

loop_
_geom_angle_atom_site_label_1
_geom_angle_atom_site_label_2
_geom_angle_atom_site_label_3
_geom_angle
_geom_angle_site_symmetry_1
_geom_angle_site_symmetry_3
_geom_angle_publ_flag
C2 C1 N1 107.5(3) . . ?
C2 C1 C5 130.8(3) . . ?
N1 C1 C5 121.6(3) . . ?
C20 O1 C17 119.2(4) . . ?
C17 O1 C20' 120.3(4) . . ?
C1 N1 C4 110.6(3) . . ?
C1 C2 C3 107.2(3) . . ?
C49' O2 C46 125.9(5) . . ?
C46 O2 C49 118.5(4) . . ?
C30 N2 C33 110.4(3) . . ?
C59 N3 C62 110.1(3) . . ?
C4 C3 C2 108.7(3) . . ?
C91 N4 C88 109.9(3) . . ?
C3 C4 N1 106.0(3) . . ?
C3 C4 C92 132.0(3) . . ?
N1 C4 C92 122.0(3) . . ?
C30 C5 C1 107.5(3) . . ?
C30 C5 C6 112.9(3) . . ?
C1 C5 C6 110.8(3) . . ?
C30 C5 C26 110.3(3) . . ?
C1 C5 C26 107.7(3) . . ?
C6 C5 C26 107.5(3) . . ?
C7 C6 C11 117.4(3) . . ?
C7 C6 C5 120.3(3) . . ?
C11 C6 C5 122.3(3) . . ?
C6 C7 C8 122.0(3) . . ?
C7 C8 C9 119.7(3) . . ?
C10 C9 C8 118.7(3) . . ?
C10 C9 C12 119.7(4) . . ?
C8 C9 C12 121.5(3) . . ?
C11 C10 C9 120.9(3) . . ?
C10 C11 C6 121.2(3) . . ?
C13 C12 C9 176.6(4) . . ?
C12 C13 C14 177.1(4) . . ?
C15 C14 C19 121.9(5) . . ?
C15 C14 C13 119.2(4) . . ?
C15' C14 C13 126.3(5) . . ?
C19 C14 C13 118.8(4) . . ?
C15' C14 C19' 114.7(5) . . ?
C13 C14 C19' 118.9(4) . . ?
C16' C17 O1 117.7(4) . . ?
O1 C17 C18 124.0(4) . . ?
C16' C17 C18' 123.7(5) . . ?
O1 C17 C18' 118.5(4) . . ?
O1 C17 C16 120.0(4) . . ?
C18 C17 C16 115.4(5) . . ?
C14 C15 C16 119.7(6) . . ?
C15 C16 C17 121.4(6) . . ?
C19 C18 C17 122.0(6) . . ?
C18 C19 C14 118.8(6) . . ?
C14 C15' C16' 123.3(7) . . ?
C17 C16' C15' 120.2(7) . . ?
C19' C18' C17 115.3(6) . . ?
C18' C19' C14 122.7(6) . . ?
O1 C20 C21 109.7(6) . . ?
C25 C21 C22 117.0(6) . . ?
C25 C21 C20 120.6(6) . . ?
C22 C21 C20 122.4(7) . . ?
C23 C22 C21 119.4(7) . . ?
C24 C23 C22 118.6(7) . . ?
N5 C24 C23 122.8(11) . . ?
C25 N5 C24 117.3(7) . . ?
N5 C25 C21 124.3(7) . . ?
O1 C20' C21' 110.0(6) . . ?
C25' C21' C22' 116.8(6) . . ?
C25' C21' C20' 119.7(6) . . ?
C22' C21' C20' 123.5(6) . . ?
C23' C22' C21' 119.4(7) . . ?
C24' C23' C22' 118.8(7) . . ?
N5' C24' C23' 122.7(11) . . ?
C25' N5' C24' 117.0(7) . . ?
N5' C25' C21' 124.8(7) . . ?
C27 C26 C5 114.8(3) . . ?
C26 C27 C28 111.4(3) . . ?
C29 C28 C27 114.0(3) . . ?
C28 C29 Cl1 111.7(3) . . ?
C31 C30 N2 107.3(3) . . ?
C31 C30 C5 130.9(3) . . ?
N2 C30 C5 121.7(3) . . ?
C30 C31 C32 107.7(3) . . ?
C33 C32 C31 108.0(3) . . ?
C32 C33 N2 106.6(3) . . ?
C32 C33 C34 132.2(3) . . ?
N2 C33 C34 121.2(3) . . ?
C33 C34 C59 108.6(3) . . ?
C33 C34 C55 108.9(3) . . ?
C59 C34 C55 109.1(3) . . ?
C33 C34 C35 108.4(3) . . ?
C59 C34 C35 112.7(3) . . ?
C55 C34 C35 109.0(3) . . ?
C40 C35 C36 117.7(3) . . ?
C40 C35 C34 122.9(3) . . ?
C36 C35 C34 119.5(3) . . ?
C37 C36 C35 120.8(3) . . ?
C36 C37 C38 121.1(3) . . ?
C37 C38 C39 118.4(4) . . ?
C37 C38 C41 121.1(4) . . ?
C39 C38 C41 120.5(4) . . ?
C40 C39 C38 120.4(4) . . ?
C39 C40 C35 121.4(4) . . ?
C42 C41 C38 177.7(4) . . ?
C41 C42 C43 177.6(4) . . ?
C44' C43 C48' 119.6(5) . . ?
C44' C43 C42 121.9(5) . . ?
C44 C43 C42 121.9(5) . . ?
C48' C43 C42 118.5(4) . . ?
C44 C43 C48 117.1(5) . . ?
C42 C43 C48 121.0(4) . . ?
O2 C46 C47 120.1(4) . . ?
O2 C46 C45 118.2(4) . . ?
C47 C46 C45 121.7(5) . . ?
O2 C46 C45' 124.4(4) . . ?
O2 C46 C47' 116.0(4) . . ?
C45' C46 C47' 119.7(5) . . ?
C43 C44 C45 122.6(7) . . ?
C46 C45 C44 118.6(7) . . ?
C46 C47 C48 119.5(6) . . ?
C47 C48 C43 120.4(6) . . ?
O2 C49 C50 105.9(6) . . ?
C43 C44' C45' 121.7(7) . . ?
C44' C45' C46 119.5(6) . . ?
C46 C47' C48' 120.1(6) . . ?
C47' C48' C43 119.2(6) . . ?
O2 C49' C50' 112.7(8) . . ?
C51 C50 C54 120.0 . . ?
C51 C50 C49 122.5(5) . . ?
C54 C50 C49 117.5(5) . . ?
C50 C51 C52 120.0 . . ?
C53 C52 C51 120.0 . . ?
C52 C53 N6 120.0 . . ?
C53 N6 C54 120.0 . . ?
N6 C54 C50 120.0 . . ?
C54' C50' C51' 118.2(7) . . ?
C54' C50' C49' 120.3(8) . . ?
C51' C50' C49' 121.3(8) . . ?
C52' C51' C50' 119.0(7) . . ?
C51' C52' C53' 121.0(8) . . ?
N6' C53' C52' 120.4(8) . . ?
C54' N6' C53' 117.1(7) . . ?
C50' C54' N6' 123.6(7) . . ?
C56 C55 C34 117.7(5) . . ?
C34 C55 C56' 109.3(6) . . ?
C57 C56 C55 111.7(6) . . ?
C56 C57 C58 114.6(5) . . ?
C57 C58 Cl2 111.0(6) . . ?
C57' C56' C55 119.3(10) . . ?
C56' C57' C58' 111.4(8) . . ?
C57' C58' Cl2' 111.9(8) . . ?
C60 C59 N3 106.7(3) . . ?
C60 C59 C34 130.6(3) . . ?
N3 C59 C34 122.7(3) . . ?
C59 C60 C61 108.3(4) . . ?
C62 C61 C60 107.7(4) . . ?
C61 C62 N3 107.1(3) . . ?
C61 C62 C63 130.7(4) . . ?
N3 C62 C63 122.2(3) . . ?
C62 C63 C88 108.4(3) . . ?
C62 C63 C64 111.0(3) . . ?
C88 C63 C64 110.1(3) . . ?
C62 C63 C84' 114.6(9) . . ?
C88 C63 C84' 114.7(7) . . ?
C64 C63 C84' 97.6(9) . . ?
C62 C63 C84 107.6(6) . . ?
C88 C63 C84 104.8(5) . . ?
C64 C63 C84 114.5(5) . . ?
C65 C64 C69 117.2(5) . . ?
C65 C64 C63 120.0(4) . . ?
C69 C64 C63 122.7(4) . . ?
C66 C65 C64 120.8(4) . . ?
C65 C66 C67 121.2(4) . . ?
C68 C67 C66 117.5(5) . . ?
C68 C67 C70 121.6(5) . . ?
C66 C67 C70 120.9(4) . . ?
C69 C68 C67 120.5(4) . . ?
C68 C69 C64 122.6(4) . . ?
C71 C70 C67 175.8(5) . . ?
C70 C71 C72 177.0(5) . . ?
C77 C72 C73 124.7(7) . . ?
C77 C72 C71 118.6(5) . . ?
C73 C72 C71 116.3(5) . . ?
C73' C72 C71 127.5(6) . . ?
C73' C72 C77' 106.8(7) . . ?
C71 C72 C77' 125.7(5) . . ?
O3 C75 C76 131.0(7) . . ?
C74' C75 C76' 132.4(8) . . ?
C74' C75 O3' 119.0(9) . . ?
C76' C75 O3' 108.2(8) . . ?
O3 C75 C74 114.4(6) . . ?
C76 C75 C74 113.8(5) . . ?
C74 C73 C72 116.2(7) . . ?
C73 C74 C75 122.0(6) . . ?
C77 C76 C75 123.9(6) . . ?
C72 C77 C76 118.9(7) . . ?
C74' C73' C72 128.9(8) . . ?
C75 C74' C73' 114.7(8) . . ?
C77' C76' C75 111.5(8) . . ?
C76' C77' C72 125.4(8) . . ?
C75 O3 C78 112.3(7) . . ?
O3 C78 C79 107.0(6) . . ?
C83 C79 C80 117.3(7) . . ?
C83 C79 C78 121.1(7) . . ?
C80 C79 C78 121.6(7) . . ?
C81 C80 C79 123.3(9) . . ?
C80 C81 C82 116.9(8) . . ?
C81 C82 N7 123.3(8) . . ?
C83 N7 C82 116.0(7) . . ?
N7 C83 C79 123.1(7) . . ?
C78' O3' C75 130.5(11) . . ?
O3' C78' C79' 113.1(8) . . ?
C83' C79' C80' 116.6(9) . . ?
C83' C79' C78' 118.4(8) . . ?
C80' C79' C78' 124.3(9) . . ?
C81' C80' C79' 122.8(10) . . ?
C80' C81' C82' 116.9(10) . . ?
C81' C82' N7' 123.3(10) . . ?
C83' N7' C82' 114.8(9) . . ?
N7' C83' C79' 124.1(9) . . ?
C85 C84 C63 114.1(7) . . ?
C86 C85 C84 113.2(6) . . ?
C87 C86 C85 115.6(6) . . ?
C86 C87 Cl3 109.6(7) . . ?
C63 C84' C85' 118.6(11) . . ?
C86' C85' C84' 111.6(10) . . ?
C87' C86' C85' 115.6(9) . . ?
C86' C87' Cl3' 108.9(8) . . ?
C89 C88 N4 107.2(4) . . ?
C89 C88 C63 131.1(3) . . ?
N4 C88 C63 121.8(4) . . ?
C88 C89 C90 108.0(4) . . ?
C91 C90 C89 107.9(4) . . ?
C90 C91 N4 107.0(3) . . ?
C90 C91 C92 131.8(4) . . ?
N4 C91 C92 121.0(3) . . ?
C4 C92 C91 109.3(3) . . ?
C4 C92 C93 111.2(3) . . ?
C91 C92 C93 110.0(3) . . ?
C4 C92 C113 108.9(3) . . ?
C91 C92 C113 107.7(3) . . ?
C93 C92 C113 109.6(3) . . ?
C94 C93 C98 118.0(4) . . ?
C94 C93 C92 120.9(3) . . ?
C98 C93 C92 121.1(3) . . ?
C95 C94 C93 121.9(3) . . ?
C94 C95 C96 119.7(4) . . ?
C95 C96 C97 118.6(4) . . ?
C95 C96 C99 121.6(4) . . ?
C97 C96 C99 119.7(4) . . ?
C98 C97 C96 120.5(4) . . ?
C97 C98 C93 121.1(4) . . ?
C100 C99 C96 175.1(4) . . ?
C99 C100 C101 178.8(4) . . ?
C206 C101 C202 127.7(5) . . ?
C206 C101 C100 117.6(4) . . ?
C202 C101 C100 114.6(4) . . ?
C100 C101 C106 126.6(4) . . ?
C100 C101 C102 123.2(4) . . ?
C106 C101 C102 110.2(4) . . ?
O4' C104 C205 122.4(6) . . ?
C105 C104 O4 118.7(6) . . ?
C105 C104 C103 129.1(5) . . ?
O4 C104 C103 112.1(6) . . ?
O4' C104 C203 125.8(6) . . ?
C205 C104 C203 111.8(5) . . ?
C103 C102 C101 125.4(6) . . ?
C102 C103 C104 113.6(6) . . ?
C104 C105 C106 115.2(6) . . ?
C105 C106 C101 126.0(6) . . ?
C107 O4 C104 105.4(6) . . ?
O4 C107 C108 101.1(6) . . ?
C112 C108 C109 118.0(7) . . ?
C112 C108 C107 122.8(7) . . ?
C109 C108 C107 118.8(6) . . ?
C110 C109 C108 118.7(7) . . ?
C111 C110 C109 117.4(8) . . ?
N8 C111 C110 123.9(8) . . ?
C111 N8 C112 117.8(7) . . ?
N8 C112 C108 123.8(8) . . ?
C203 C202 C101 115.0(6) . . ?
C202 C203 C104 123.5(6) . . ?
C206 C205 C104 124.4(6) . . ?
C101 C206 C205 117.5(6) . . ?
C104 O4' C207 127.6(8) . . ?
O4' C207 C208 112.4(6) . . ?
C212 C208 C209 116.2(6) . . ?
C212 C208 C207 123.3(7) . . ?
C209 C208 C207 120.5(6) . . ?
C210 C209 C208 119.4(6) . . ?
C211 C210 C209 117.8(7) . . ?
N8' C211 C210 123.7(8) . . ?
C211 N8' C212 117.2(7) . . ?
N8' C212 C208 125.5(8) . . ?
C114 C113 C92 114.4(3) . . ?
C115 C114 C113 112.2(3) . . ?
C116 C115 C114 110.3(3) . . ?
C115 C116 Cl4 112.1(3) . . ?
N1A C1A C2A 179.5(6) . . ?
N1B C1B C2B 169.1(12) . . ?
Cl1B C1B' Cl2B 104.5(13) . . ?

loop_
_geom_bond_atom_site_label_1
_geom_bond_atom_site_label_2
_geom_bond_distance
_geom_bond_site_symmetry_2
_geom_bond_publ_flag
C1 C2 1.364(5) . ?
C1 N1 1.365(5) . ?
C1 C5 1.531(5) . ?
O1 C20 1.337(7) . ?
O1 C17 1.362(4) . ?
O1 C20' 1.481(8) . ?
N1 C4 1.381(5) . ?
Cl1 C29 1.796(4) . ?
C2 C3 1.417(6) . ?
O2 C49' 1.301(10) . ?
O2 C46 1.363(5) . ?
O2 C49 1.419(8) . ?
N2 C30 1.368(4) . ?
N2 C33 1.381(4) . ?
Cl4 C116 1.778(5) . ?
N3 C59 1.372(5) . ?
N3 C62 1.377(5) . ?
C3 C4 1.367(6) . ?
N4 C91 1.367(5) . ?
N4 C88 1.378(5) . ?
C4 C92 1.518(6) . ?
C5 C30 1.517(5) . ?
C5 C6 1.537(5) . ?
C5 C26 1.558(5) . ?
C6 C7 1.390(5) . ?
C6 C11 1.401(5) . ?
C7 C8 1.389(5) . ?
C8 C9 1.400(6) . ?
C9 C10 1.389(5) . ?
C9 C12 1.442(5) . ?
C10 C11 1.380(5) . ?
C12 C13 1.200(5) . ?
C13 C14 1.445(5) . ?
C14 C15 1.342(9) . ?
C14 C15' 1.376(9) . ?
C14 C19 1.390(8) . ?
C14 C19' 1.460(9) . ?
C17 C16' 1.304(9) . ?
C17 C18 1.400(8) . ?
C17 C18' 1.429(8) . ?
C17 C16 1.449(8) . ?
C15 C16 1.376(10) . ?
C18 C19 1.385(11) . ?
C15' C16' 1.385(11) . ?
C18' C19' 1.397(10) . ?
C20 C21 1.488(8) . ?
C21 C25 1.380(8) . ?
C21 C22 1.389(9) . ?
C22 C23 1.373(8) . ?
C23 C24 1.379(11) . ?
C24 N5 1.331(10) . ?
N5 C25 1.330(9) . ?
C20' C21' 1.485(8) . ?
C21' C25' 1.379(9) . ?
C21' C22' 1.387(9) . ?
C22' C23' 1.374(8) . ?
C23' C24' 1.379(11) . ?
C24' N5' 1.331(10) . ?
N5' C25' 1.329(8) . ?
C26 C27 1.524(5) . ?
C27 C28 1.538(5) . ?
C28 C29 1.511(5) . ?
C30 C31 1.364(5) . ?
C31 C32 1.420(5) . ?
C32 C33 1.366(5) . ?
C33 C34 1.523(5) . ?
C34 C59 1.520(5) . ?
C34 C55 1.541(5) . ?
C34 C35 1.542(5) . ?
C35 C40 1.391(5) . ?
C35 C36 1.403(5) . ?
C36 C37 1.373(5) . ?
C37 C38 1.390(5) . ?
C38 C39 1.393(6) . ?
C38 C41 1.440(6) . ?
C39 C40 1.380(6) . ?
C41 C42 1.195(6) . ?
C42 C43 1.439(6) . ?
C43 C44' 1.347(9) . ?
C43 C44 1.364(9) . ?
C43 C48' 1.431(8) . ?
C43 C48 1.455(8) . ?
C46 C47 1.372(8) . ?
C46 C45 1.387(9) . ?
C46 C45' 1.402(9) . ?
C46 C47' 1.394(8) . ?
C44 C45 1.388(12) . ?
C47 C48 1.375(11) . ?
C49 C50 1.494(9) . ?
C44' C45' 1.386(11) . ?
C47' C48' 1.390(10) . ?
C49' C50' 1.483(13) . ?
C50 C51 1.3900 . ?
C50 C54 1.3900 . ?
C51 C52 1.3900 . ?
C52 C53 1.3900 . ?
C53 N6 1.3900 . ?
N6 C54 1.3900 . ?
C50' C54' 1.375(6) . ?
C50' C51' 1.388(6) . ?
C51' C52' 1.383(7) . ?
C52' C53' 1.386(7) . ?
C53' N6' 1.381(7) . ?
N6' C54' 1.379(6) . ?
C55 C56 1.539(6) . ?
C55 C56' 1.546(7) . ?
C56 C57 1.490(9) . ?
C57 C58 1.600(9) . ?
C58 Cl2 1.737(8) . ?
C56' C57' 1.491(10) . ?
C57' C58' 1.598(11) . ?
C58' Cl2' 1.732(10) . ?
C59 C60 1.363(5) . ?
C60 C61 1.412(6) . ?
C61 C62 1.359(6) . ?
C62 C63 1.527(6) . ?
C63 C88 1.526(6) . ?
C63 C64 1.529(7) . ?
C63 C84' 1.541(7) . ?
C63 C84 1.559(6) . ?
C64 C65 1.394(6) . ?
C64 C69 1.396(6) . ?
C65 C66 1.373(8) . ?
C66 C67 1.418(7) . ?
C67 C68 1.390(6) . ?
C67 C70 1.423(8) . ?
C68 C69 1.365(7) . ?
C70 C71 1.187(7) . ?
C71 C72 1.459(8) . ?
C72 C77 1.320(9) . ?
C72 C73 1.397(10) . ?
C72 C73' 1.440(12) . ?
C72 C77' 1.547(12) . ?
C75 C74' 1.246(11) . ?
C75 O3 1.376(6) . ?
C75 C76 1.377(8) . ?
C75 C76' 1.405(11) . ?
C75 O3' 1.453(6) . ?
C75 C74 1.498(9) . ?
C73 C74 1.375(11) . ?
C76 C77 1.379(11) . ?
C73' C74' 1.360(16) . ?
C76' C77' 1.373(16) . ?
O3 C78 1.387(11) . ?
C78 C79 1.511(10) . ?
C79 C83 1.357(10) . ?
C79 C80 1.407(11) . ?
C80 C81 1.336(13) . ?
C81 C82 1.373(15) . ?
C82 N7 1.411(14) . ?
N7 C83 1.368(10) . ?
O3' C78' 1.396(12) . ?
C78' C79' 1.506(10) . ?
C79' C83' 1.364(11) . ?
C79' C80' 1.409(12) . ?
C80' C81' 1.338(14) . ?
C81' C82' 1.379(16) . ?
C82' N7' 1.418(15) . ?
N7' C83' 1.363(11) . ?
C84 C85 1.542(9) . ?
C85 C86 1.524(8) . ?
C86 C87 1.501(9) . ?
C87 Cl3 1.805(7) . ?
C84' C85' 1.545(10) . ?
C85' C86' 1.524(10) . ?
C86' C87' 1.502(10) . ?
C87' Cl3' 1.805(8) . ?
C88 C89 1.353(6) . ?
C89 C90 1.410(6) . ?
C90 C91 1.365(6) . ?
C91 C92 1.520(5) . ?
C92 C93 1.547(6) . ?
C92 C113 1.556(5) . ?
C93 C94 1.392(6) . ?
C93 C98 1.395(5) . ?
C94 C95 1.377(6) . ?
C95 C96 1.404(6) . ?
C96 C97 1.406(6) . ?
C96 C99 1.436(6) . ?
C97 C98 1.376(6) . ?
C99 C100 1.196(6) . ?
C100 C101 1.439(6) . ?
C101 C206 1.295(8) . ?
C101 C202 1.380(8) . ?
C101 C106 1.454(8) . ?
C101 C102 1.477(8) . ?
C104 C105 1.279(8) . ?
C104 O4' 1.341(7) . ?
C104 C205 1.406(8) . ?
C104 O4 1.411(8) . ?
C104 C103 1.426(7) . ?
C104 C203 1.499(8) . ?
C102 C103 1.363(8) . ?
C105 C106 1.395(8) . ?
O4 C107 1.403(9) . ?
C107 C108 1.514(9) . ?
C108 C112 1.357(9) . ?
C108 C109 1.415(10) . ?
C109 C110 1.390(10) . ?
C110 C111 1.383(11) . ?
C111 N8 1.328(9) . ?
N8 C112 1.331(9) . ?
C202 C203 1.383(8) . ?
C205 C206 1.401(8) . ?
O4' C207 1.414(8) . ?
C207 C208 1.503(8) . ?
C208 C212 1.362(9) . ?
C208 C209 1.419(10) . ?
C209 C210 1.389(9) . ?
C210 C211 1.382(11) . ?
C211 N8' 1.328(10) . ?
N8' C212 1.334(9) . ?
C113 C114 1.529(5) . ?
C114 C115 1.523(5) . ?
C115 C116 1.510(6) . ?
N1A C1A 1.127(5) . ?
C1A C2A 1.448(6) . ?
N1B C1B 1.124(7) . ?
C1B C2B 1.441(7) . ?
C1B' Cl1B 1.792(15) . ?
C1B' Cl2B 1.793(15) . ?

loop_
_geom_torsion_atom_site_label_1
_geom_torsion_atom_site_label_2
_geom_torsion_atom_site_label_3
_geom_torsion_atom_site_label_4
_geom_torsion
_geom_torsion_site_symmetry_1
_geom_torsion_site_symmetry_2
_geom_torsion_site_symmetry_3
_geom_torsion_site_symmetry_4
_geom_torsion_publ_flag
C2 C1 N1 C4 2.2(4) . . . . ?
C5 C1 N1 C4 179.8(3) . . . . ?
N1 C1 C2 C3 -1.6(4) . . . . ?
C5 C1 C2 C3 -178.9(3) . . . . ?
C1 C2 C3 C4 0.5(4) . . . . ?
C2 C3 C4 N1 0.8(4) . . . . ?
C2 C3 C4 C92 -179.4(4) . . . . ?
C1 N1 C4 C3 -1.9(4) . . . . ?
C1 N1 C4 C92 178.3(3) . . . . ?
C2 C1 C5 C30 91.9(4) . . . . ?
N1 C1 C5 C30 -85.0(4) . . . . ?
C2 C1 C5 C6 -144.2(4) . . . . ?
N1 C1 C5 C6 38.9(4) . . . . ?
C2 C1 C5 C26 -26.9(5) . . . . ?
N1 C1 C5 C26 156.2(3) . . . . ?
C30 C5 C6 C7 159.4(3) . . . . ?
C1 C5 C6 C7 38.7(4) . . . . ?
C26 C5 C6 C7 -78.7(4) . . . . ?
C30 C5 C6 C11 -23.9(4) . . . . ?
C1 C5 C6 C11 -144.6(3) . . . . ?
C26 C5 C6 C11 98.0(4) . . . . ?
C11 C6 C7 C8 3.2(5) . . . . ?
C5 C6 C7 C8 -180.0(3) . . . . ?
C6 C7 C8 C9 -0.8(5) . . . . ?
C7 C8 C9 C10 -1.5(5) . . . . ?
C7 C8 C9 C12 177.5(3) . . . . ?
C8 C9 C10 C11 1.3(5) . . . . ?
C12 C9 C10 C11 -177.7(3) . . . . ?
C9 C10 C11 C6 1.2(5) . . . . ?
C7 C6 C11 C10 -3.4(5) . . . . ?
C5 C6 C11 C10 179.8(3) . . . . ?
C20' O1 C17 C16' 178.7(6) . . . . ?
C20 O1 C17 C18 9.3(8) . . . . ?
C20' O1 C17 C18' -5.6(7) . . . . ?
C20 O1 C17 C16 -179.7(6) . . . . ?
C19 C14 C15 C16 6.5(10) . . . . ?
C13 C14 C15 C16 -178.0(6) . . . . ?
C14 C15 C16 C17 1.2(11) . . . . ?
O1 C17 C16 C15 -179.6(6) . . . . ?
C18 C17 C16 C15 -7.9(9) . . . . ?
O1 C17 C18 C19 178.7(6) . . . . ?
C16 C17 C18 C19 7.4(10) . . . . ?
C17 C18 C19 C14 -0.4(11) . . . . ?
C15 C14 C19 C18 -7.0(10) . . . . ?
C13 C14 C19 C18 177.5(6) . . . . ?
C13 C14 C15' C16' 179.7(6) . . . . ?
C19' C14 C15' C16' -4.0(10) . . . . ?
O1 C17 C16' C15' 177.1(6) . . . . ?
C18' C17 C16' C15' 1.7(10) . . . . ?
C14 C15' C16' C17 1.1(11) . . . . ?
C16' C17 C18' C19' -1.1(9) . . . . ?
O1 C17 C18' C19' -176.4(5) . . . . ?
C17 C18' C19' C14 -2.2(9) . . . . ?
C15' C14 C19' C18' 4.6(9) . . . . ?
C13 C14 C19' C18' -178.8(6) . . . . ?
C17 O1 C20 C21 174.8(5) . . . . ?
O1 C20 C21 C25 -138.7(8) . . . . ?
O1 C20 C21 C22 43.6(12) . . . . ?
C25 C21 C22 C23 -4.1(16) . . . . ?
C20 C21 C22 C23 173.7(12) . . . . ?
C21 C22 C23 C24 8(3) . . . . ?
C22 C23 C24 N5 -9(5) . . . . ?
C23 C24 N5 C25 7(6) . . . . ?
C24 N5 C25 C21 -3(4) . . . . ?
C22 C21 C25 N5 1(2) . . . . ?
C20 C21 C25 N5 -176.4(19) . . . . ?
C17 O1 C20' C21' -172.6(5) . . . . ?
O1 C20' C21' C25' 157.8(8) . . . . ?
O1 C20' C21' C22' -23.0(14) . . . . ?
C25' C21' C22' C23' 5(2) . . . . ?
C20' C21' C22' C23' -174.1(15) . . . . ?
C21' C22' C23' C24' -8(3) . . . . ?
C22' C23' C24' N5' 8(5) . . . . ?
C23' C24' N5' C25' -6(5) . . . . ?
C24' N5' C25' C21' 4(4) . . . . ?
C22' C21' C25' N5' -3(2) . . . . ?
C20' C21' C25' N5' 175.9(18) . . . . ?
C30 C5 C26 C27 68.4(4) . . . . ?
C1 C5 C26 C27 -174.6(3) . . . . ?
C6 C5 C26 C27 -55.1(4) . . . . ?
C5 C26 C27 C28 -173.7(3) . . . . ?
C26 C27 C28 C29 -64.9(4) . . . . ?
C27 C28 C29 Cl1 -66.2(4) . . . . ?
C33 N2 C30 C31 -2.5(4) . . . . ?
C33 N2 C30 C5 -178.0(3) . . . . ?
C1 C5 C30 C31 -94.0(4) . . . . ?
C6 C5 C30 C31 143.4(4) . . . . ?
C26 C5 C30 C31 23.1(5) . . . . ?
C1 C5 C30 N2 80.2(4) . . . . ?
C6 C5 C30 N2 -42.4(4) . . . . ?
C26 C5 C30 N2 -162.6(3) . . . . ?
N2 C30 C31 C32 1.9(4) . . . . ?
C5 C30 C31 C32 176.8(3) . . . . ?
C30 C31 C32 C33 -0.5(4) . . . . ?
C31 C32 C33 N2 -1.0(4) . . . . ?
C31 C32 C33 C34 177.6(4) . . . . ?
C30 N2 C33 C32 2.2(4) . . . . ?
C30 N2 C33 C34 -176.6(3) . . . . ?
C32 C33 C34 C59 104.6(4) . . . . ?
N2 C33 C34 C59 -77.0(4) . . . . ?
C32 C33 C34 C55 -14.1(5) . . . . ?
N2 C33 C34 C55 164.3(3) . . . . ?
C32 C33 C34 C35 -132.6(4) . . . . ?
N2 C33 C34 C35 45.8(4) . . . . ?
C33 C34 C35 C40 -142.8(3) . . . . ?
C59 C34 C35 C40 -22.5(5) . . . . ?
C55 C34 C35 C40 98.8(4) . . . . ?
C33 C34 C35 C36 38.8(4) . . . . ?
C59 C34 C35 C36 159.1(3) . . . . ?
C55 C34 C35 C36 -79.6(4) . . . . ?
C40 C35 C36 C37 4.2(5) . . . . ?
C34 C35 C36 C37 -177.3(3) . . . . ?
C35 C36 C37 C38 0.1(6) . . . . ?
C36 C37 C38 C39 -4.0(6) . . . . ?
C36 C37 C38 C41 174.3(4) . . . . ?
C37 C38 C39 C40 3.5(6) . . . . ?
C41 C38 C39 C40 -174.8(4) . . . . ?
C38 C39 C40 C35 0.8(6) . . . . ?
C36 C35 C40 C39 -4.6(6) . . . . ?
C34 C35 C40 C39 176.9(4) . . . . ?
C49 O2 C46 C47 74.9(7) . . . . ?
C49 O2 C46 C45 -105.8(6) . . . . ?
C49' O2 C46 C45' -78.3(8) . . . . ?
C49' O2 C46 C47' 102.7(7) . . . . ?
C42 C43 C44 C45 177.8(6) . . . . ?
C48 C43 C44 C45 -4.0(10) . . . . ?
O2 C46 C45 C44 -176.7(6) . . . . ?
C47 C46 C45 C44 2.5(10) . . . . ?
C43 C44 C45 C46 0.3(11) . . . . ?
O2 C46 C47 C48 178.0(5) . . . . ?
C45 C46 C47 C48 -1.3(10) . . . . ?
C46 C47 C48 C43 -2.7(10) . . . . ?
C44 C43 C48 C47 5.2(9) . . . . ?
C42 C43 C48 C47 -176.6(6) . . . . ?
C46 O2 C49 C50 -176.7(4) . . . . ?
C48' C43 C44' C45' 6.2(9) . . . . ?
C42 C43 C44' C45' -176.1(6) . . . . ?
C43 C44' C45' C46 -5.7(10) . . . . ?
O2 C46 C45' C44' -175.8(5) . . . . ?
C47' C46 C45' C44' 3.2(9) . . . . ?
O2 C46 C47' C48' 177.6(5) . . . . ?
C45' C46 C47' C48' -1.5(9) . . . . ?
C46 C47' C48' C43 2.0(10) . . . . ?
C44' C43 C48' C47' -4.3(9) . . . . ?
C42 C43 C48' C47' 177.8(5) . . . . ?
C46 O2 C49' C50' 175.4(6) . . . . ?
O2 C49 C50 C51 -66.6(7) . . . . ?
O2 C49 C50 C54 112.0(6) . . . . ?
C54 C50 C51 C52 0.0 . . . . ?
C49 C50 C51 C52 178.6(7) . . . . ?
C50 C51 C52 C53 0.0 . . . . ?
C51 C52 C53 N6 0.0 . . . . ?
C52 C53 N6 C54 0.0 . . . . ?
C53 N6 C54 C50 0.0 . . . . ?
C51 C50 C54 N6 0.0 . . . . ?
C49 C50 C54 N6 -178.6(7) . . . . ?
O2 C49' C50' C54' -154.2(13) . . . . ?
O2 C49' C50' C51' 19.6(16) . . . . ?
C54' C50' C51' C52' -7(2) . . . . ?
C49' C50' C51' C52' 178.8(16) . . . . ?
C50' C51' C52' C53' 7(3) . . . . ?
C51' C52' C53' N6' -6(3) . . . . ?
C52' C53' N6' C54' 6(3) . . . . ?
C51' C50' C54' N6' 8(2) . . . . ?
C49' C50' C54' N6' -178.0(14) . . . . ?
C53' N6' C54' C50' -7(3) . . . . ?
C33 C34 C55 C56 178.1(6) . . . . ?
C59 C34 C55 C56 59.7(6) . . . . ?
C35 C34 C55 C56 -63.7(6) . . . . ?
C33 C34 C55 C56' -164.8(8) . . . . ?
C59 C34 C55 C56' 76.8(8) . . . . ?
C35 C34 C55 C56' -46.6(8) . . . . ?
C34 C55 C56 C57 -152.4(7) . . . . ?
C55 C56 C57 C58 168.5(7) . . . . ?
C56 C57 C58 Cl2 60.1(9) . . . . ?
C34 C55 C56' C57' -163.0(11) . . . . ?
C55 C56' C57' C58' 72.6(19) . . . . ?
C56' C57' C58' Cl2' 169.8(10) . . . . ?
C62 N3 C59 C60 -2.5(4) . . . . ?
C62 N3 C59 C34 -180.0(3) . . . . ?
C33 C34 C59 C60 -100.4(5) . . . . ?
C55 C34 C59 C60 18.2(5) . . . . ?
C35 C34 C59 C60 139.4(4) . . . . ?
C33 C34 C59 N3 76.5(4) . . . . ?
C55 C34 C59 N3 -164.9(3) . . . . ?
C35 C34 C59 N3 -43.7(4) . . . . ?
N3 C59 C60 C61 1.2(5) . . . . ?
C34 C59 C60 C61 178.4(4) . . . . ?
C59 C60 C61 C62 0.5(5) . . . . ?
C60 C61 C62 N3 -2.0(5) . . . . ?
C60 C61 C62 C63 178.3(4) . . . . ?
C59 N3 C62 C61 2.8(5) . . . . ?
C59 N3 C62 C63 -177.5(4) . . . . ?
C61 C62 C63 C88 95.8(5) . . . . ?
N3 C62 C63 C88 -83.8(5) . . . . ?
C61 C62 C63 C64 -143.2(5) . . . . ?
N3 C62 C63 C64 37.2(5) . . . . ?
C61 C62 C63 C84' -33.8(11) . . . . ?
N3 C62 C63 C84' 146.6(9) . . . . ?
C61 C62 C63 C84 -17.1(8) . . . . ?
N3 C62 C63 C84 163.3(5) . . . . ?
C62 C63 C64 C65 34.5(5) . . . . ?
C88 C63 C64 C65 154.6(4) . . . . ?
C84' C63 C64 C65 -85.6(8) . . . . ?
C84 C63 C64 C65 -87.6(6) . . . . ?
C62 C63 C64 C69 -147.9(4) . . . . ?
C88 C63 C64 C69 -27.8(5) . . . . ?
C84' C63 C64 C69 92.1(8) . . . . ?
C84 C63 C64 C69 90.0(6) . . . . ?
C69 C64 C65 C66 4.6(6) . . . . ?
C63 C64 C65 C66 -177.6(4) . . . . ?
C64 C65 C66 C67 -1.4(7) . . . . ?
C65 C66 C67 C68 -3.0(6) . . . . ?
C65 C66 C67 C70 174.5(4) . . . . ?
C66 C67 C68 C69 4.1(6) . . . . ?
C70 C67 C68 C69 -173.4(4) . . . . ?
C67 C68 C69 C64 -0.9(6) . . . . ?
C65 C64 C69 C68 -3.6(6) . . . . ?
C63 C64 C69 C68 178.7(4) . . . . ?
C77 C72 C73 C74 5.9(11) . . . . ?
C71 C72 C73 C74 178.7(6) . . . . ?
C72 C73 C74 C75 -0.8(11) . . . . ?
O3 C75 C74 C73 -174.2(8) . . . . ?
C76 C75 C74 C73 -3.3(10) . . . . ?
O3 C75 C76 C77 172.0(9) . . . . ?
C74 C75 C76 C77 3.0(10) . . . . ?
C73 C72 C77 C76 -6.4(11) . . . . ?
C71 C72 C77 C76 -179.1(6) . . . . ?
C75 C76 C77 C72 1.6(11) . . . . ?
C71 C72 C73' C74' 177.5(8) . . . . ?
C77' C72 C73' C74' -1.0(11) . . . . ?
C76' C75 C74' C73' -4.2(13) . . . . ?
O3' C75 C74' C73' -177.3(11) . . . . ?
C72 C73' C74' C75 2.3(14) . . . . ?
C74' C75 C76' C77' 4.4(12) . . . . ?
O3' C75 C76' C77' 178.0(11) . . . . ?
C75 C76' C77' C72 -2.5(12) . . . . ?
C73' C72 C77' C76' 1.3(11) . . . . ?
C71 C72 C77' C76' -177.3(7) . . . . ?
C76 C75 O3 C78 17.6(14) . . . . ?
C74 C75 O3 C78 -173.4(8) . . . . ?
C75 O3 C78 C79 173.2(8) . . . . ?
O3 C78 C79 C83 157.7(10) . . . . ?
O3 C78 C79 C80 -23.3(13) . . . . ?
C83 C79 C80 C81 -2.7(17) . . . . ?
C78 C79 C80 C81 178.2(10) . . . . ?
C79 C80 C81 C82 -0.2(17) . . . . ?
C80 C81 C82 N7 0.8(17) . . . . ?
C81 C82 N7 C83 1.7(16) . . . . ?
C82 N7 C83 C79 -4.9(15) . . . . ?
C80 C79 C83 N7 5.4(16) . . . . ?
C78 C79 C83 N7 -175.5(9) . . . . ?
C74' C75 O3' C78' -178.5(15) . . . . ?
C76' C75 O3' C78' 7(2) . . . . ?
C75 O3' C78' C79' -179.2(15) . . . . ?
O3' C78' C79' C83' 99.9(15) . . . . ?
O3' C78' C79' C80' -89.9(16) . . . . ?
C83' C79' C80' C81' -12(2) . . . . ?
C78' C79' C80' C81' 177.2(14) . . . . ?
C79' C80' C81' C82' 4(3) . . . . ?
C80' C81' C82' N7' 8(3) . . . . ?
C81' C82' N7' C83' -10(2) . . . . ?
C82' N7' C83' C79' 1(2) . . . . ?
C80' C79' C83' N7' 10(2) . . . . ?
C78' C79' C83' N7' -179.4(12) . . . . ?
C62 C63 C84 C85 -65.1(9) . . . . ?
C88 C63 C84 C85 179.6(7) . . . . ?
C64 C63 C84 C85 58.9(10) . . . . ?
C63 C84 C85 C86 179.9(7) . . . . ?
C84 C85 C86 C87 71.3(11) . . . . ?
C85 C86 C87 Cl3 64.7(12) . . . . ?
C62 C63 C84' C85' -63(2) . . . . ?
C88 C63 C84' C85' 170.2(14) . . . . ?
C64 C63 C84' C85' 53.9(18) . . . . ?
C63 C84' C85' C86' 158.0(15) . . . . ?
C84' C85' C86' C87' 57(2) . . . . ?
C85' C86' C87' Cl3' 62(2) . . . . ?
C91 N4 C88 C89 -1.9(5) . . . . ?
C91 N4 C88 C63 178.2(4) . . . . ?
C62 C63 C88 C89 -108.1(5) . . . . ?
C64 C63 C88 C89 130.3(5) . . . . ?
C84' C63 C88 C89 21.4(12) . . . . ?
C84 C63 C88 C89 6.6(8) . . . . ?
C62 C63 C88 N4 71.8(5) . . . . ?
C64 C63 C88 N4 -49.9(5) . . . . ?
C84' C63 C88 N4 -158.8(11) . . . . ?
C84 C63 C88 N4 -173.5(6) . . . . ?
N4 C88 C89 C90 1.3(5) . . . . ?
C63 C88 C89 C90 -178.8(4) . . . . ?
C88 C89 C90 C91 -0.3(6) . . . . ?
C89 C90 C91 N4 -0.9(5) . . . . ?
C89 C90 C91 C92 174.2(4) . . . . ?
C88 N4 C91 C90 1.7(5) . . . . ?
C88 N4 C91 C92 -174.0(4) . . . . ?
C3 C4 C92 C91 -99.3(5) . . . . ?
N1 C4 C92 C91 80.4(4) . . . . ?
C3 C4 C92 C93 139.0(4) . . . . ?
N1 C4 C92 C93 -41.2(4) . . . . ?
C3 C4 C92 C113 18.1(5) . . . . ?
N1 C4 C92 C113 -162.1(3) . . . . ?
C90 C91 C92 C4 115.8(5) . . . . ?
N4 C91 C92 C4 -69.7(5) . . . . ?
C90 C91 C92 C93 -121.8(5) . . . . ?
N4 C91 C92 C93 52.7(5) . . . . ?
C90 C91 C92 C113 -2.4(6) . . . . ?
N4 C91 C92 C113 172.2(4) . . . . ?
C4 C92 C93 C94 150.2(3) . . . . ?
C91 C92 C93 C94 28.9(5) . . . . ?
C113 C92 C93 C94 -89.4(4) . . . . ?
C4 C92 C93 C98 -31.5(5) . . . . ?
C91 C92 C93 C98 -152.7(3) . . . . ?
C113 C92 C93 C98 89.0(4) . . . . ?
C98 C93 C94 C95 4.2(5) . . . . ?
C92 C93 C94 C95 -177.4(3) . . . . ?
C93 C94 C95 C96 0.0(6) . . . . ?
C94 C95 C96 C97 -4.1(6) . . . . ?
C94 C95 C96 C99 172.8(4) . . . . ?
C95 C96 C97 C98 3.9(6) . . . . ?
C99 C96 C97 C98 -173.1(4) . . . . ?
C96 C97 C98 C93 0.4(6) . . . . ?
C94 C93 C98 C97 -4.4(5) . . . . ?
C92 C93 C98 C97 177.1(3) . . . . ?
C100 C101 C102 C103 180.0(6) . . . . ?
C106 C101 C102 C103 -3.3(9) . . . . ?
C101 C102 C103 C104 -0.7(10) . . . . ?
C105 C104 C103 C102 7.9(10) . . . . ?
O4 C104 C103 C102 -167.3(7) . . . . ?
O4 C104 C105 C106 165.7(7) . . . . ?
C103 C104 C105 C106 -9.3(10) . . . . ?
C104 C105 C106 C101 3.8(10) . . . . ?
C100 C101 C106 C105 178.4(6) . . . . ?
C102 C101 C106 C105 1.8(9) . . . . ?
C105 C104 O4 C107 76.0(10) . . . . ?
C103 C104 O4 C107 -108.2(8) . . . . ?
C104 O4 C107 C108 179.5(7) . . . . ?
O4 C107 C108 C112 144.1(11) . . . . ?
O4 C107 C108 C109 -28.1(11) . . . . ?
C112 C108 C109 C110 4.6(15) . . . . ?
C107 C108 C109 C110 177.1(9) . . . . ?
C108 C109 C110 C111 0.2(17) . . . . ?
C109 C110 C111 N8 -3(2) . . . . ?
C110 C111 N8 C112 1(2) . . . . ?
C111 N8 C112 C108 3.9(19) . . . . ?
C109 C108 C112 N8 -6.9(17) . . . . ?
C107 C108 C112 N8 -179.2(10) . . . . ?
C206 C101 C202 C203 3.8(10) . . . . ?
C100 C101 C202 C203 -179.9(5) . . . . ?
C101 C202 C203 C104 0.0(10) . . . . ?
O4' C104 C203 C202 175.1(8) . . . . ?
C205 C104 C203 C202 -3.3(9) . . . . ?
O4' C104 C205 C206 -174.8(8) . . . . ?
C203 C104 C205 C206 3.7(9) . . . . ?
C202 C101 C206 C205 -3.6(10) . . . . ?
C100 C101 C206 C205 -179.8(5) . . . . ?
C104 C205 C206 C101 -0.7(10) . . . . ?
C205 C104 O4' C207 -81.2(12) . . . . ?
C203 C104 O4' C207 100.6(10) . . . . ?
C104 O4' C207 C208 -170.1(8) . . . . ?
O4' C207 C208 C212 -102.6(12) . . . . ?
O4' C207 C208 C209 79.1(10) . . . . ?
C212 C208 C209 C210 3.7(14) . . . . ?
C207 C208 C209 C210 -177.9(8) . . . . ?
C208 C209 C210 C211 -0.4(16) . . . . ?
C209 C210 C211 N8' -3(2) . . . . ?
C210 C211 N8' C212 2(2) . . . . ?
C211 N8' C212 C208 1(2) . . . . ?
C209 C208 C212 N8' -4.5(19) . . . . ?
C207 C208 C212 N8' 177.2(11) . . . . ?
C4 C92 C113 C114 68.7(4) . . . . ?
C91 C92 C113 C114 -172.9(4) . . . . ?
C93 C92 C113 C114 -53.2(5) . . . . ?
C92 C113 C114 C115 -160.1(4) . . . . ?
C113 C114 C115 C116 -179.0(3) . . . . ?
C114 C115 C116 Cl4 178.1(3) . . . . ?
